data_1575933
loop_
_publ_author_name
'Pandey, Pragati'
'Keener, Megan'
'Rajeshkumar, Thayalan'
'Scopelliti, Rosario'
'Sienkiewicz, Andrzej'
'Zivkovic, Ivica'
'Maron, Laurent'
'Mazzanti, Marinella'

_publ_section_title
;
 Accessing homoleptic neutral and anionic five-coordinate Pr(iv) siloxide
 complexes.
;
_journal_issue 44
_journal_name_full 'Chemical science'
_journal_page_first 21056
_journal_page_last 21067
_journal_paper_doi 10.1039/d5sc05500h
_journal_volume 16
_journal_year 2025
_chemical_formula_moiety 'C111 H101 Cl2 K O11 Pr Si5, 1[CH2Cl2]'
_chemical_formula_sum 'C112 H103 Cl4 K O11 Pr Si5'
_chemical_formula_weight 2087.20
_space_group_crystal_system monoclinic
_space_group_IT_number 14
_space_group_name_Hall '-P 2yn'
_space_group_name_H-M_alt 'P 1 21/n 1'
_atom_sites_solution_hydrogens geom
_atom_sites_solution_primary dual
_audit_creation_date 2025-07-09
_audit_creation_method
;
Olex2 1.5
(compiled 2024.02.16 svn.r378c4104 for OlexSys, GUI svn.r6928)
;
_audit_update_record
;
2025-07-09 deposited with the CCDC.	2025-10-03 downloaded from the CCDC.
;
_cell_angle_alpha 90
_cell_angle_beta 103.8097(17)
_cell_angle_gamma 90
_cell_formula_units_Z 4
_cell_length_a 14.1726(2)
_cell_length_b 28.1742(7)
_cell_length_c 26.7761(4)
_cell_measurement_reflns_used 19106
_cell_measurement_temperature 140.00(10)
_cell_measurement_theta_max 69.1390
_cell_measurement_theta_min 2.3060
_cell_volume 10382.7(3)
_computing_cell_refinement 'CrysAlisPro 1.171.44.116a (Rigaku OD, 2025)'
_computing_data_collection 'CrysAlisPro system (CCD 44.116a 64-bit (release 30-06-2025))'
_computing_data_reduction 'CrysAlisPro 1.171.44.116a (Rigaku OD, 2025)'
_computing_molecular_graphics 'Olex2 1.5 (Dolomanov et al., 2009)'
_computing_publication_material 'Olex2 1.5 (Dolomanov et al., 2009)'
_computing_structure_refinement 'SHELXL 2019/3 (Sheldrick, 2015)'
_computing_structure_solution 'SHELXT  (Sheldrick, 2015)'
_diffrn_ambient_environment N~2~
_diffrn_ambient_temperature 140.00(10)
_diffrn_detector 'Hybrid Pixel Array Detector'
_diffrn_detector_area_resol_mean 10.0000
_diffrn_detector_type 'HyPix-Arc 150'
_diffrn_measured_fraction_theta_full 0.994
_diffrn_measured_fraction_theta_max 0.937
_diffrn_measurement_details
;
List of Runs (angles in degrees, time in seconds):

  # Type    Start    End  Width  t~exp~   \w     \q     \k     \f   Frames
#--------------------------------------------------------------------------
  1  \w     42.00  67.00   0.50    2.73    --   66.04-142.00 120.00   50
  2  \w     36.00  61.00   0.50    2.73    --   66.04-129.00 -67.00   50
  3  \w    -72.00 -38.00   0.50    2.73    --  -67.39 129.00   5.00   68
  4  \w    -89.00 -64.00   0.50    2.73    --  -67.39-142.00 120.00   50
  5  \w   -107.00 -78.00   0.50    2.73    --  -69.31 142.00 177.00   58
  6  \w   -110.00 -85.00   0.50    2.73    --  -69.31-142.00 120.00   50
  7  \w     60.00  85.00   0.50    2.73    --   69.52-129.00 -67.00   50
  8  \w     52.00  77.00   0.50    2.73    --   69.52-142.00 120.00   50
  9  \w     80.00 113.00   0.50    2.73    --   77.97-142.00 120.00   66
 10  \w     77.00 108.00   0.50    2.73    --   77.97-129.00 -67.00   62
 11  \w     46.00  71.00   0.50    2.73    --   77.97-129.00 -67.00   50
 12  \w     75.00 101.00   0.50    2.73    --   77.97 142.00 177.00   52
 13  \w     28.00  53.00   0.50    2.73    --   66.04 -95.00 -60.00   50
 14  \w     30.00  74.00   0.50    2.73    --   66.04 -95.00-150.00   88
 15  \w     36.00  98.00   0.50    2.73    --   66.04  15.00-180.00  124
 16  \w     31.00  74.00   0.50    2.73    --   66.04 -95.00 120.00   86
 17  \w     33.00  60.00   0.50    2.73    --   66.04 -95.00 150.00   54
 18  \w   -104.00 -72.00   0.50    2.73    --  -67.39   0.00 150.00   64
 19  \w   -101.00 -73.00   0.50    2.73    --  -67.39   0.00 120.00   56
 20  \w   -105.00 -79.00   0.50    2.73    --  -67.39   0.00-150.00   52
 21  \w   -103.00 -73.00   0.50    2.73    --  -67.39   0.00-180.00   60
 22  \w    -87.00 -62.00   0.50    2.73    --  -69.31 129.00   5.00   50
 23  \w     38.00 112.00   0.50    2.73    --   69.52  15.00-120.00  148
 24  \w   -113.00 -35.00   0.50    2.73    --  -74.80 144.00 -60.34  156
 25  \w   -102.00 -54.00   0.50    2.73    --  -74.80 122.00 -66.35   96
 26  \w   -111.00 -35.00   0.50    2.73    --  -74.80 143.00-135.28  152
 27  \w     34.00 105.00   0.50    2.73    --   77.97-125.00   0.00  142
 28  \w     73.00 106.00   0.50    2.73    --   77.97-125.00  60.00   66
 29  \w     46.00  71.00   0.50    2.73    --   77.97 -95.00 -30.00   50
 30  \w     47.00 113.00   0.50    2.73    --   77.97  15.00 -90.00  132
;
_diffrn_measurement_device 'four-circle diffractometer'
_diffrn_measurement_device_type 'XtaLAB Synergy R, DW system, HyPix-Arc 150'
_diffrn_measurement_method '\w scans'
_diffrn_orient_matrix_type 'CrysAlisPro convention (1999,Acta A55,543-557)'
_diffrn_orient_matrix_UB_11 0.0172247000
_diffrn_orient_matrix_UB_12 0.0469080000
_diffrn_orient_matrix_UB_13 0.0303893000
_diffrn_orient_matrix_UB_21 0.0186094000
_diffrn_orient_matrix_UB_22 -0.0279888000
_diffrn_orient_matrix_UB_23 0.0508498000
_diffrn_orient_matrix_UB_31 0.1090025000
_diffrn_orient_matrix_UB_32 -0.0026292000
_diffrn_orient_matrix_UB_33 0.0010170000
_diffrn_radiation_monochromator mirror
_diffrn_radiation_probe x-ray
_diffrn_radiation_type 'Cu K\a'
_diffrn_radiation_wavelength 1.54184
_diffrn_reflns_av_R_equivalents 0.1005
_diffrn_reflns_av_unetI/netI 0.1021
_diffrn_reflns_Laue_measured_fraction_full 0.994
_diffrn_reflns_Laue_measured_fraction_max 0.937
_diffrn_reflns_limit_h_max 16
_diffrn_reflns_limit_h_min -8
_diffrn_reflns_limit_k_max 34
_diffrn_reflns_limit_k_min -31
_diffrn_reflns_limit_l_max 33
_diffrn_reflns_limit_l_min -33
_diffrn_reflns_number 99230
_diffrn_reflns_point_group_measured_fraction_full 0.994
_diffrn_reflns_point_group_measured_fraction_max 0.937
_diffrn_reflns_theta_full 67.684
_diffrn_reflns_theta_max 75.535
_diffrn_reflns_theta_min 2.312
_diffrn_source 'Rotating-anode X-ray tube'
_diffrn_source_type 'Rigaku (Cu) X-ray Source'
_exptl_absorpt_coefficient_mu 5.929
_exptl_absorpt_correction_T_max 0.884
_exptl_absorpt_correction_T_min 0.424
_exptl_absorpt_correction_type analytical
_exptl_absorpt_process_details
;
CrysAlisPro 1.171.44.116a (Rigaku Oxford Diffraction, 2025)
Analytical numeric absorption correction using a multifaceted crystal
model based on expressions derived by R.C. Clark & J.S. Reid.
(Clark, R. C. & Reid, J. S. (1995). Acta Cryst. A51, 887-897)
Empirical absorption correction using spherical harmonics,
implemented in SCALE3 ABSPACK scaling algorithm.
;
_exptl_crystal_colour 'clear intense orange'
_exptl_crystal_density_diffrn 1.335
_exptl_crystal_description needle
_exptl_crystal_F_000 4316
_exptl_crystal_size_max 0.31
_exptl_crystal_size_mid 0.035
_exptl_crystal_size_min 0.025
_refine_diff_density_max 1.832
_refine_diff_density_min -1.090
_refine_diff_density_rms 0.109
_refine_ls_extinction_method none
_refine_ls_goodness_of_fit_ref 1.013
_refine_ls_hydrogen_treatment constr
_refine_ls_matrix_type full
_refine_ls_number_parameters 1180
_refine_ls_number_reflns 20180
_refine_ls_number_restraints 0
_refine_ls_restrained_S_all 1.013
_refine_ls_R_factor_all 0.1329
_refine_ls_R_factor_gt 0.0711
_refine_ls_shift/su_max 0.002
_refine_ls_shift/su_mean 0.000
_refine_ls_structure_factor_coef Fsqd
_refine_ls_weighting_details 'w=1/[\s^2^(Fo^2^)+(0.1215P)^2^] where P=(Fo^2^+2Fc^2^)/3'
_refine_ls_weighting_scheme calc
_refine_ls_wR_factor_gt 0.1828
_refine_ls_wR_factor_ref 0.2107
_reflns_Friedel_coverage 0.000
_reflns_number_gt 11772
_reflns_number_total 20180
_reflns_threshold_expression 'I > 2\s(I)'
_cod_data_source_file d5sc05500h2.cif
_cod_data_source_block pp432b
_cod_depositor_comments 'Adding full bibliography for 1575928--1575935.cif.'
_cod_database_code 1575933
_shelx_shelxl_version_number 2019/3
_chemical_oxdiff_formula 'C112 H103 Cl4 K1 O11 Pr1 Si5'
_shelx_space_group_comment
;
The symmetry employed for this shelxl refinement is uniquely defined
by the following loop, which should always be used as a source of
symmetry information in preference to the above space-group names.
They are only intended as comments.
;
_shelx_estimated_absorpt_t_max 0.866
_shelx_estimated_absorpt_t_min 0.261
_diffrn_oxdiff_digest_od_ed
;

;
_diffrn_oxdiff_measurement_exp_name PP432b.par
_olex2_refinement_description
;
1. Fixed Uiso
 At 1.2 times of:
  All C(H) groups, All C(H,H) groups
2.a Secondary CH2 refined with riding coordinates:
 C91(H91A,H91B), C92(H92A,H92B), C99(H99A,H99B), C100(H10A,H10B), C101(H10C,
 H10D), C102(H10E,H10F), C109(H10G,H10H), C110(H11A,H11B), C111(H11C,H11D)
2.b Aromatic/amide H refined with riding coordinates:
 C2(H2), C3(H3), C4(H4), C5(H5), C6(H6), C8(H8), C9(H9), C10(H10), C11(H11),
 C12(H12), C14(H14), C15(H15), C16(H16), C17(H17), C18(H18), C20(H20), C21(H21),
  C22(H22), C23(H23), C24(H24), C26(H26), C27(H27), C28(H28), C29(H29),
 C30(H30), C32(H32), C33(H33), C34(H34), C35(H35), C36(H36), C38(H38), C39(H39),
  C40(H40), C41(H41), C42(H42), C44(H44), C45(H45), C46(H46), C47(H47),
 C48(H48), C50(H50), C51(H51), C52(H52), C53(H53), C54(H54), C56(H56), C57(H57),
  C58(H58), C59(H59), C60(H60), C62(H62), C63(H63), C64(H64), C65(H65),
 C66(H66), C68(H68), C69(H69), C70(H70), C71(H71), C72(H72), C74(H74), C75(H75),
  C76(H76), C77(H77), C78(H78), C80(H80), C81(H81), C82(H82), C83(H83),
 C84(H84), C86(H86), C87(H87), C88(H88), C89(H89), C90(H90), C94(H94), C95(H95),
  C96(H96), C97(H97), C104(H104), C105(H105), C106(H106), C107(H107)
;
_smtbx_masks_special_details
;
A solvent mask was calculated and 168 electrons were 
found in a volume of 888\%A^3^ in 2 voids per unit cell. 
This is consistent with the presence of 
1[CH2Cl2] per formula unit 
which account for 168 electrons 
per unit cell.
;
_smtbx_masks_void_probe_radius 1.2
_smtbx_masks_void_truncation_radius 1.2
_olex2_submission_special_instructions 'No special instructions were received'
_oxdiff_exptl_absorpt_empirical_details
;
Empirical correction (ABSPACK) includes:
- Absorption correction using spherical harmonics
- Frame scaling
- Detector area scaling
- B-factor correction
;
_oxdiff_exptl_absorpt_empirical_full_max 4.078
_oxdiff_exptl_absorpt_empirical_full_min 0.264

loop_
_space_group_symop_operation_xyz
'x, y, z'
'-x+1/2, y+1/2, -z+1/2'
'-x, -y, -z'
'x-1/2, -y-1/2, z-1/2'

loop_
_atom_site_label
_atom_site_type_symbol
_atom_site_fract_x
_atom_site_fract_y
_atom_site_fract_z
_atom_site_U_iso_or_equiv
_atom_site_adp_type
_atom_site_occupancy
_atom_site_site_symmetry_order
_atom_site_calc_flag
_atom_site_refinement_flags_posn
_atom_site_refinement_flags_adp
_atom_site_refinement_flags_occupancy
_atom_site_disorder_assembly
_atom_site_disorder_group
Pr1 Pr 0.24778(2) 0.71791(2) 0.49145(2) 0.04301(12) Uani 1 1 d . . . . .
K1 K -0.01250(14) 0.49242(6) 0.20883(6) 0.0766(5) Uani 1 1 d . . . . .
Cl1 Cl -0.1092(2) 0.41982(10) 0.10771(10) 0.1133(8) Uani 1 1 d . . . . .
Cl2 Cl 0.0990(2) 0.44171(9) 0.12963(10) 0.1080(8) Uani 1 1 d . . . . .
Si1 Si 0.00277(12) 0.70477(7) 0.52097(6) 0.0488(5) Uani 1 1 d . . . . .
Si2 Si 0.20912(15) 0.84280(8) 0.49902(7) 0.0600(5) Uani 1 1 d . . . . .
Si3 Si 0.37647(12) 0.65855(7) 0.61218(6) 0.0491(4) Uani 1 1 d . . . . .
Si4 Si 0.47805(13) 0.73915(8) 0.45001(7) 0.0552(5) Uani 1 1 d . . . . .
Si5 Si 0.18610(13) 0.63117(7) 0.38347(6) 0.0504(5) Uani 1 1 d . . . . .
O1 O 0.1107(3) 0.71065(17) 0.51365(17) 0.0598(13) Uani 1 1 d . . . . .
O2 O 0.2517(3) 0.79034(18) 0.5155(2) 0.0743(15) Uani 1 1 d . . . . .
O3 O 0.3264(3) 0.68174(16) 0.55726(15) 0.0549(11) Uani 1 1 d . . . . .
O4 O 0.3743(3) 0.7298(2) 0.46108(18) 0.0721(15) Uani 1 1 d . . . . .
O5 O 0.1896(3) 0.66933(15) 0.42918(15) 0.0537(11) Uani 1 1 d . . . . .
O6 O -0.0313(6) 0.5825(2) 0.1737(2) 0.0934(18) Uani 1 1 d . . . . .
O7 O -0.1970(5) 0.5293(2) 0.1768(2) 0.0866(16) Uani 1 1 d . . . . .
O8 O -0.1797(4) 0.45167(19) 0.2307(2) 0.0786(15) Uani 1 1 d . . . . .
O9 O 0.0053(4) 0.42296(19) 0.28169(19) 0.0764(15) Uani 1 1 d . . . . .
O10 O 0.1732(4) 0.4728(2) 0.2710(2) 0.0814(16) Uani 1 1 d . . . . .
O11 O 0.1523(5) 0.5491(2) 0.2198(2) 0.0930(18) Uani 1 1 d . . . . .
C1 C -0.0355(4) 0.6410(3) 0.5144(2) 0.0502(16) Uani 1 1 d . . . . .
C2 C -0.0051(5) 0.6111(3) 0.4794(2) 0.0599(19) Uani 1 1 d . . . . .
H2 H 0.038506 0.622916 0.460444 0.072 Uiso 1 1 calc R U . . .
C3 C -0.0373(6) 0.5652(3) 0.4722(3) 0.069(2) Uani 1 1 d . . . . .
H3 H -0.018127 0.546107 0.447013 0.083 Uiso 1 1 calc R U . . .
C4 C -0.0971(5) 0.5462(3) 0.5008(3) 0.0643(19) Uani 1 1 d . . . . .
H4 H -0.117774 0.514101 0.496135 0.077 Uiso 1 1 calc R U . . .
C5 C -0.1260(5) 0.5740(3) 0.5360(2) 0.0588(18) Uani 1 1 d . . . . .
H5 H -0.166994 0.561260 0.555954 0.071 Uiso 1 1 calc R U . . .
C6 C -0.0961(5) 0.6207(3) 0.5427(2) 0.0540(17) Uani 1 1 d . . . . .
H6 H -0.117289 0.639590 0.567369 0.065 Uiso 1 1 calc R U . . .
C7 C -0.0835(4) 0.7416(3) 0.4725(2) 0.0503(16) Uani 1 1 d . . . . .
C8 C -0.1347(5) 0.7241(3) 0.4241(3) 0.0591(19) Uani 1 1 d . . . . .
H8 H -0.130008 0.691267 0.416791 0.071 Uiso 1 1 calc R U . . .
C9 C -0.1911(5) 0.7529(3) 0.3873(2) 0.0598(19) Uani 1 1 d . . . . .
H9 H -0.224671 0.739806 0.355289 0.072 Uiso 1 1 calc R U . . .
C10 C -0.1991(5) 0.7999(3) 0.3964(3) 0.067(2) Uani 1 1 d . . . . .
H10 H -0.237614 0.819516 0.370576 0.080 Uiso 1 1 calc R U . . .
C11 C -0.1523(5) 0.8192(3) 0.4424(3) 0.066(2) Uani 1 1 d . . . . .
H11 H -0.158812 0.852082 0.448751 0.079 Uiso 1 1 calc R U . . .
C12 C -0.0953(5) 0.7905(3) 0.4798(3) 0.0595(19) Uani 1 1 d . . . . .
H12 H -0.062982 0.804431 0.511615 0.071 Uiso 1 1 calc R U . . .
C13 C -0.0062(4) 0.7232(2) 0.5866(2) 0.0500(16) Uani 1 1 d . . . . .
C14 C -0.0922(5) 0.7400(3) 0.5958(3) 0.0587(18) Uani 1 1 d . . . . .
H14 H -0.146536 0.744394 0.567610 0.070 Uiso 1 1 calc R U . . .
C15 C -0.1015(6) 0.7508(3) 0.6450(3) 0.073(2) Uani 1 1 d . . . . .
H15 H -0.161472 0.762249 0.650170 0.088 Uiso 1 1 calc R U . . .
C16 C -0.0239(6) 0.7447(3) 0.6860(3) 0.072(2) Uani 1 1 d . . . . .
H16 H -0.030009 0.751820 0.719790 0.087 Uiso 1 1 calc R U . . .
C17 C 0.0636(6) 0.7283(3) 0.6784(3) 0.068(2) Uani 1 1 d . . . . .
H17 H 0.117618 0.724141 0.706871 0.082 Uiso 1 1 calc R U . . .
C18 C 0.0721(5) 0.7180(3) 0.6293(3) 0.0593(18) Uani 1 1 d . . . . .
H18 H 0.132696 0.707143 0.624349 0.071 Uiso 1 1 calc R U . . .
C19 C 0.1541(5) 0.8411(3) 0.4287(3) 0.064(2) Uani 1 1 d . . . . .
C20 C 0.1794(5) 0.8715(3) 0.3936(3) 0.074(2) Uani 1 1 d . . . . .
H20 H 0.222378 0.897116 0.405807 0.089 Uiso 1 1 calc R U . . .
C21 C 0.1435(6) 0.8657(4) 0.3410(3) 0.090(3) Uani 1 1 d . . . . .
H21 H 0.161279 0.887127 0.317409 0.108 Uiso 1 1 calc R U . . .
C22 C 0.0815(7) 0.8282(4) 0.3234(3) 0.102(3) Uani 1 1 d . . . . .
H22 H 0.055819 0.824312 0.287508 0.123 Uiso 1 1 calc R U . . .
C23 C 0.0557(7) 0.7959(4) 0.3579(3) 0.095(3) Uani 1 1 d . . . . .
H23 H 0.014342 0.769723 0.345596 0.114 Uiso 1 1 calc R U . . .
C24 C 0.0917(5) 0.8030(3) 0.4096(3) 0.075(2) Uani 1 1 d . . . . .
H24 H 0.074110 0.781521 0.433215 0.090 Uiso 1 1 calc R U . . .
C25 C 0.1165(6) 0.8602(3) 0.5350(3) 0.069(2) Uani 1 1 d . . . . .
C26 C 0.0481(6) 0.8951(3) 0.5175(3) 0.080(2) Uani 1 1 d . . . . .
H26 H 0.047476 0.910590 0.485968 0.096 Uiso 1 1 calc R U . . .
C27 C -0.0208(7) 0.9083(3) 0.5452(4) 0.095(3) Uani 1 1 d . . . . .
H27 H -0.067942 0.932145 0.532545 0.114 Uiso 1 1 calc R U . . .
C28 C -0.0176(8) 0.8858(4) 0.5908(5) 0.106(4) Uani 1 1 d . . . . .
H28 H -0.063050 0.894514 0.610157 0.127 Uiso 1 1 calc R U . . .
C29 C 0.0501(8) 0.8504(4) 0.6100(3) 0.095(3) Uani 1 1 d . . . . .
H29 H 0.050995 0.835178 0.641749 0.114 Uiso 1 1 calc R U . . .
C30 C 0.1153(6) 0.8380(3) 0.5819(3) 0.075(2) Uani 1 1 d . . . . .
H30 H 0.161241 0.813694 0.594540 0.089 Uiso 1 1 calc R U . . .
C31 C 0.3065(6) 0.8888(3) 0.5136(3) 0.0651(19) Uani 1 1 d . . . . .
C32 C 0.2876(7) 0.9376(3) 0.5063(3) 0.082(2) Uani 1 1 d . . . . .
H32 H 0.222907 0.948119 0.492557 0.099 Uiso 1 1 calc R U . . .
C33 C 0.3612(8) 0.9702(3) 0.5189(4) 0.089(3) Uani 1 1 d . . . . .
H33 H 0.346767 1.003125 0.514708 0.107 Uiso 1 1 calc R U . . .
C34 C 0.4578(7) 0.9554(4) 0.5379(4) 0.093(3) Uani 1 1 d . . . . .
H34 H 0.508599 0.978168 0.546315 0.111 Uiso 1 1 calc R U . . .
C35 C 0.4778(6) 0.9087(4) 0.5440(3) 0.079(2) Uani 1 1 d . . . . .
H35 H 0.542846 0.898352 0.556821 0.094 Uiso 1 1 calc R U . . .
C36 C 0.4038(6) 0.8761(3) 0.5318(3) 0.067(2) Uani 1 1 d . . . . .
H36 H 0.419601 0.843363 0.535859 0.080 Uiso 1 1 calc R U . . .
C37 C 0.3549(5) 0.6965(3) 0.6659(2) 0.0510(16) Uani 1 1 d . . . . .
C38 C 0.3356(6) 0.7444(3) 0.6585(3) 0.080(2) Uani 1 1 d . . . . .
H38 H 0.331215 0.757775 0.625420 0.096 Uiso 1 1 calc R U . . .
C39 C 0.3226(8) 0.7732(3) 0.6980(4) 0.101(3) Uani 1 1 d . . . . .
H39 H 0.308478 0.805994 0.692082 0.121 Uiso 1 1 calc R U . . .
C40 C 0.3303(7) 0.7537(4) 0.7463(3) 0.086(3) Uani 1 1 d . . . . .
H40 H 0.324885 0.773446 0.774315 0.103 Uiso 1 1 calc R U . . .
C41 C 0.3454(6) 0.7068(3) 0.7535(3) 0.076(2) Uani 1 1 d . . . . .
H41 H 0.347786 0.693344 0.786241 0.092 Uiso 1 1 calc R U . . .
C42 C 0.3575(5) 0.6781(3) 0.7137(3) 0.066(2) Uani 1 1 d . . . . .
H42 H 0.367780 0.645029 0.719537 0.079 Uiso 1 1 calc R U . . .
C43 C 0.5109(5) 0.6542(2) 0.6201(2) 0.0494(16) Uani 1 1 d . . . . .
C44 C 0.5769(5) 0.6728(3) 0.6626(2) 0.0594(19) Uani 1 1 d . . . . .
H44 H 0.554378 0.684150 0.691086 0.071 Uiso 1 1 calc R U . . .
C45 C 0.6761(5) 0.6751(3) 0.6639(3) 0.067(2) Uani 1 1 d . . . . .
H45 H 0.720265 0.687882 0.693217 0.080 Uiso 1 1 calc R U . . .
C46 C 0.7101(5) 0.6588(3) 0.6224(3) 0.0633(19) Uani 1 1 d . . . . .
H46 H 0.777078 0.660953 0.622614 0.076 Uiso 1 1 calc R U . . .
C47 C 0.6445(5) 0.6395(3) 0.5811(3) 0.0611(19) Uani 1 1 d . . . . .
H47 H 0.666670 0.627463 0.552804 0.073 Uiso 1 1 calc R U . . .
C48 C 0.5486(4) 0.6375(2) 0.5803(2) 0.0526(17) Uani 1 1 d . . . . .
H48 H 0.505313 0.624126 0.551048 0.063 Uiso 1 1 calc R U . . .
C49 C 0.3228(5) 0.5991(3) 0.6165(2) 0.0572(18) Uani 1 1 d . . . . .
C50 C 0.3748(6) 0.5607(3) 0.6404(3) 0.073(2) Uani 1 1 d . . . . .
H50 H 0.442470 0.564020 0.655040 0.088 Uiso 1 1 calc R U . . .
C51 C 0.3287(8) 0.5158(3) 0.6438(4) 0.093(3) Uani 1 1 d . . . . .
H51 H 0.363421 0.490163 0.662782 0.112 Uiso 1 1 calc R U . . .
C52 C 0.2325(8) 0.5112(4) 0.6185(3) 0.086(3) Uani 1 1 d . . . . .
H52 H 0.202183 0.480994 0.617718 0.103 Uiso 1 1 calc R U . . .
C53 C 0.1799(6) 0.5481(3) 0.5948(3) 0.070(2) Uani 1 1 d . . . . .
H53 H 0.112527 0.544022 0.579791 0.084 Uiso 1 1 calc R U . . .
C54 C 0.2218(5) 0.5915(3) 0.5920(3) 0.0599(19) Uani 1 1 d . . . . .
H54 H 0.184182 0.616670 0.573757 0.072 Uiso 1 1 calc R U . . .
C55 C 0.5585(5) 0.7748(3) 0.5036(3) 0.0613(19) Uani 1 1 d . . . . .
C56 C 0.5499(6) 0.7669(3) 0.5538(3) 0.065(2) Uani 1 1 d . . . . .
H56 H 0.502065 0.745481 0.559825 0.078 Uiso 1 1 calc R U . . .
C57 C 0.6106(7) 0.7902(3) 0.5950(3) 0.080(2) Uani 1 1 d . . . . .
H57 H 0.602818 0.785305 0.628859 0.096 Uiso 1 1 calc R U . . .
C58 C 0.6822(7) 0.8202(4) 0.5868(3) 0.089(3) Uani 1 1 d . . . . .
H58 H 0.724961 0.835305 0.615084 0.107 Uiso 1 1 calc R U . . .
C59 C 0.6914(6) 0.8284(3) 0.5371(3) 0.086(3) Uani 1 1 d . . . . .
H59 H 0.740013 0.849427 0.531108 0.103 Uiso 1 1 calc R U . . .
C60 C 0.6298(5) 0.8059(3) 0.4964(3) 0.077(2) Uani 1 1 d . . . . .
H60 H 0.636371 0.811790 0.462506 0.092 Uiso 1 1 calc R U . . .
C61 C 0.5437(5) 0.6823(3) 0.4459(2) 0.0525(17) Uani 1 1 d . . . . .
C62 C 0.6437(5) 0.6803(3) 0.4501(2) 0.0559(18) Uani 1 1 d . . . . .
H62 H 0.680598 0.708800 0.455436 0.067 Uiso 1 1 calc R U . . .
C63 C 0.6912(5) 0.6369(3) 0.4467(2) 0.0585(18) Uani 1 1 d . . . . .
H63 H 0.759350 0.636487 0.449752 0.070 Uiso 1 1 calc R U . . .
C64 C 0.6399(6) 0.5956(3) 0.4391(3) 0.066(2) Uani 1 1 d . . . . .
H64 H 0.671434 0.566310 0.436082 0.080 Uiso 1 1 calc R U . . .
C65 C 0.5396(6) 0.5970(3) 0.4359(3) 0.068(2) Uani 1 1 d . . . . .
H65 H 0.502977 0.568425 0.431151 0.082 Uiso 1 1 calc R U . . .
C66 C 0.4939(5) 0.6394(3) 0.4396(2) 0.0606(19) Uani 1 1 d . . . . .
H66 H 0.426164 0.639418 0.437687 0.073 Uiso 1 1 calc R U . . .
C67 C 0.4635(5) 0.7715(3) 0.3877(2) 0.0552(18) Uani 1 1 d . . . . .
C68 C 0.5402(5) 0.7752(3) 0.3634(3) 0.062(2) Uani 1 1 d . . . . .
H68 H 0.600361 0.760209 0.378418 0.074 Uiso 1 1 calc R U . . .
C69 C 0.5300(5) 0.8008(3) 0.3167(3) 0.067(2) Uani 1 1 d . . . . .
H69 H 0.583345 0.803403 0.301092 0.080 Uiso 1 1 calc R U . . .
C70 C 0.4435(6) 0.8215(3) 0.2945(3) 0.077(2) Uani 1 1 d . . . . .
H70 H 0.436387 0.838870 0.263393 0.092 Uiso 1 1 calc R U . . .
C71 C 0.3661(6) 0.8174(3) 0.3173(3) 0.076(2) Uani 1 1 d . . . . .
H71 H 0.305907 0.831938 0.301552 0.091 Uiso 1 1 calc R U . . .
C72 C 0.3749(6) 0.7925(3) 0.3624(3) 0.075(2) Uani 1 1 d . . . . .
H72 H 0.319958 0.789450 0.376716 0.090 Uiso 1 1 calc R U . . .
C73 C 0.2590(5) 0.5780(2) 0.4087(2) 0.0514(16) Uani 1 1 d . . . . .
C74 C 0.2815(5) 0.5681(3) 0.4619(3) 0.0574(18) Uani 1 1 d . . . . .
H74 H 0.260530 0.589711 0.484277 0.069 Uiso 1 1 calc R U . . .
C75 C 0.3315(6) 0.5291(3) 0.4825(3) 0.069(2) Uani 1 1 d . . . . .
H75 H 0.344614 0.524164 0.518576 0.082 Uiso 1 1 calc R U . . .
C76 C 0.3636(5) 0.4968(3) 0.4525(3) 0.067(2) Uani 1 1 d . . . . .
H76 H 0.398824 0.469500 0.467341 0.080 Uiso 1 1 calc R U . . .
C77 C 0.3433(5) 0.5048(3) 0.3991(3) 0.069(2) Uani 1 1 d . . . . .
H77 H 0.364576 0.482580 0.377359 0.083 Uiso 1 1 calc R U . . .
C78 C 0.2924(5) 0.5450(3) 0.3781(3) 0.0620(19) Uani 1 1 d . . . . .
H78 H 0.279963 0.550090 0.342089 0.074 Uiso 1 1 calc R U . . .
C79 C 0.2267(5) 0.6605(3) 0.3286(2) 0.0564(18) Uani 1 1 d . . . . .
C80 C 0.3097(5) 0.6530(3) 0.3142(3) 0.078(2) Uani 1 1 d . . . . .
H80 H 0.353831 0.630144 0.332488 0.094 Uiso 1 1 calc R U . . .
C81 C 0.3349(6) 0.6773(4) 0.2732(3) 0.085(3) Uani 1 1 d . . . . .
H81 H 0.394199 0.670805 0.263850 0.102 Uiso 1 1 calc R U . . .
C82 C 0.2728(6) 0.7099(3) 0.2479(3) 0.081(3) Uani 1 1 d . . . . .
H82 H 0.289994 0.727576 0.221136 0.098 Uiso 1 1 calc R U . . .
C83 C 0.1857(7) 0.7186(3) 0.2592(4) 0.090(3) Uani 1 1 d . . . . .
H83 H 0.141774 0.741143 0.239920 0.108 Uiso 1 1 calc R U . . .
C84 C 0.1628(6) 0.6942(3) 0.2991(3) 0.075(2) Uani 1 1 d . . . . .
H84 H 0.102127 0.700096 0.307099 0.090 Uiso 1 1 calc R U . . .
C85 C 0.0569(5) 0.6115(3) 0.3550(2) 0.0481(16) Uani 1 1 d . . . . .
C86 C 0.0344(5) 0.5662(3) 0.3357(3) 0.0598(19) Uani 1 1 d . . . . .
H86 H 0.085079 0.543645 0.338122 0.072 Uiso 1 1 calc R U . . .
C87 C -0.0612(6) 0.5529(3) 0.3129(3) 0.070(2) Uani 1 1 d . . . . .
H87 H -0.075129 0.521748 0.299565 0.084 Uiso 1 1 calc R U . . .
C88 C -0.1340(6) 0.5851(3) 0.3099(3) 0.066(2) Uani 1 1 d . . . . .
H88 H -0.198867 0.576133 0.293927 0.079 Uiso 1 1 calc R U . . .
C89 C -0.1163(5) 0.6295(3) 0.3290(3) 0.066(2) Uani 1 1 d . . . . .
H89 H -0.168191 0.651113 0.327860 0.079 Uiso 1 1 calc R U . . .
C90 C -0.0214(6) 0.6428(3) 0.3502(3) 0.0633(19) Uani 1 1 d . . . . .
H90 H -0.008837 0.674514 0.362005 0.076 Uiso 1 1 calc R U . . .
C91 C -0.1224(9) 0.6038(4) 0.1719(4) 0.106(3) Uani 1 1 d . . . . .
H91A H -0.127379 0.634083 0.152674 0.127 Uiso 1 1 calc R U . . .
H91B H -0.127904 0.610946 0.207300 0.127 Uiso 1 1 calc R U . . .
C92 C -0.2033(8) 0.5714(4) 0.1463(4) 0.101(3) Uani 1 1 d . . . . .
H92A H -0.266757 0.587102 0.143566 0.121 Uiso 1 1 calc R U . . .
H92B H -0.197164 0.563316 0.111215 0.121 Uiso 1 1 calc R U . . .
C93 C -0.2711(7) 0.4979(4) 0.1623(4) 0.085(3) Uani 1 1 d . . . . .
C94 C -0.3500(9) 0.5031(4) 0.1233(5) 0.117(4) Uani 1 1 d . . . . .
H94 H -0.357139 0.531505 0.103564 0.140 Uiso 1 1 calc R U . . .
C95 C -0.4218(10) 0.4684(6) 0.1108(6) 0.137(5) Uani 1 1 d . . . . .
H95 H -0.477408 0.473569 0.083464 0.165 Uiso 1 1 calc R U . . .
C96 C -0.4117(9) 0.4271(5) 0.1379(6) 0.117(4) Uani 1 1 d . . . . .
H96 H -0.459606 0.402905 0.129063 0.140 Uiso 1 1 calc R U . . .
C97 C -0.3321(9) 0.4205(4) 0.1779(5) 0.106(3) Uani 1 1 d . . . . .
H97 H -0.324870 0.391738 0.196906 0.127 Uiso 1 1 calc R U . . .
C98 C -0.2621(7) 0.4557(3) 0.1908(4) 0.078(2) Uani 1 1 d . . . . .
C99 C -0.1638(7) 0.4102(3) 0.2607(4) 0.089(3) Uani 1 1 d . . . . .
H99A H -0.157135 0.382838 0.238624 0.107 Uiso 1 1 calc R U . . .
H99B H -0.220543 0.404339 0.275396 0.107 Uiso 1 1 calc R U . . .
C100 C -0.0780(7) 0.4142(3) 0.3015(4) 0.091(3) Uani 1 1 d . . . . .
H10A H -0.086101 0.440532 0.324629 0.109 Uiso 1 1 calc R U . . .
H10B H -0.068462 0.384523 0.321811 0.109 Uiso 1 1 calc R U . . .
C101 C 0.0936(7) 0.4261(3) 0.3215(3) 0.088(3) Uani 1 1 d . . . . .
H10C H 0.099635 0.397822 0.344004 0.106 Uiso 1 1 calc R U . . .
H10D H 0.091233 0.454566 0.342882 0.106 Uiso 1 1 calc R U . . .
C102 C 0.1791(7) 0.4291(3) 0.2988(4) 0.091(3) Uani 1 1 d . . . . .
H10E H 0.239761 0.428080 0.326258 0.109 Uiso 1 1 calc R U . . .
H10F H 0.179260 0.401964 0.275306 0.109 Uiso 1 1 calc R U . . .
C103 C 0.2490(8) 0.4844(4) 0.2513(4) 0.094(3) Uani 1 1 d . . . . .
C104 C 0.3341(8) 0.4573(5) 0.2587(5) 0.117(4) Uani 1 1 d . . . . .
H104 H 0.341924 0.429177 0.278886 0.141 Uiso 1 1 calc R U . . .
C105 C 0.4078(10) 0.4728(6) 0.2354(7) 0.146(5) Uani 1 1 d . . . . .
H105 H 0.466382 0.455101 0.240640 0.175 Uiso 1 1 calc R U . . .
C106 C 0.3975(13) 0.5135(7) 0.2048(8) 0.166(7) Uani 1 1 d . . . . .
H106 H 0.446505 0.522886 0.188052 0.199 Uiso 1 1 calc R U . . .
C107 C 0.3117(11) 0.5401(6) 0.1998(5) 0.147(5) Uani 1 1 d . . . . .
H107 H 0.303320 0.568324 0.179906 0.176 Uiso 1 1 calc R U . . .
C108 C 0.2396(9) 0.5259(4) 0.2232(4) 0.097(3) Uani 1 1 d . . . . .
C109 C 0.1390(10) 0.5938(4) 0.1934(4) 0.115(4) Uani 1 1 d . . . . .
H10G H 0.139489 0.589232 0.156792 0.138 Uiso 1 1 calc R U . . .
H10H H 0.192502 0.615734 0.209054 0.138 Uiso 1 1 calc R U . . .
C110 C 0.0448(10) 0.6140(4) 0.1975(4) 0.116(4) Uani 1 1 d . . . . .
H11A H 0.044458 0.618370 0.234108 0.139 Uiso 1 1 calc R U . . .
H11B H 0.034870 0.645319 0.180333 0.139 Uiso 1 1 calc R U . . .
C111 C 0.0063(8) 0.4052(4) 0.0962(4) 0.116(4) Uani 1 1 d . . . . .
H11C H 0.022087 0.371824 0.106460 0.139 Uiso 1 1 calc R U . . .
H11D H 0.002621 0.407850 0.058907 0.139 Uiso 1 1 calc R U . . .

loop_
_atom_site_aniso_label
_atom_site_aniso_U_11
_atom_site_aniso_U_22
_atom_site_aniso_U_33
_atom_site_aniso_U_23
_atom_site_aniso_U_13
_atom_site_aniso_U_12
Pr1 0.0462(2) 0.0497(2) 0.03699(16) -0.00177(16) 0.01760(13) -0.00715(18)
K1 0.1036(13) 0.0687(12) 0.0586(9) 0.0057(8) 0.0214(9) 0.0029(10)
Cl1 0.143(2) 0.0925(19) 0.0983(17) -0.0127(14) 0.0162(16) 0.0165(17)
Cl2 0.134(2) 0.0948(19) 0.1048(18) -0.0124(14) 0.0474(16) 0.0178(16)
Si1 0.0523(10) 0.0574(12) 0.0428(8) -0.0041(8) 0.0237(7) -0.0070(9)
Si2 0.0710(12) 0.0541(13) 0.0562(10) -0.0021(9) 0.0180(9) -0.0095(11)
Si3 0.0531(10) 0.0576(12) 0.0394(8) 0.0027(8) 0.0165(7) -0.0002(9)
Si4 0.0506(10) 0.0733(14) 0.0482(9) 0.0054(9) 0.0246(8) -0.0045(10)
Si5 0.0625(11) 0.0566(12) 0.0377(8) -0.0083(8) 0.0230(7) -0.0142(10)
O1 0.059(3) 0.078(4) 0.055(2) -0.001(2) 0.040(2) -0.005(2)
O2 0.079(4) 0.052(4) 0.084(4) 0.011(3) 0.006(3) -0.007(3)
O3 0.056(3) 0.067(3) 0.041(2) 0.005(2) 0.0106(19) -0.003(2)
O4 0.058(3) 0.105(4) 0.061(3) 0.005(3) 0.030(2) -0.011(3)
O5 0.070(3) 0.053(3) 0.045(2) -0.009(2) 0.026(2) -0.014(2)
O6 0.142(6) 0.073(4) 0.062(3) 0.004(3) 0.018(4) -0.006(4)
O7 0.113(5) 0.065(4) 0.076(4) 0.007(3) 0.011(3) 0.013(4)
O8 0.101(4) 0.060(4) 0.080(4) 0.006(3) 0.032(3) 0.010(3)
O9 0.106(4) 0.067(4) 0.062(3) 0.004(3) 0.031(3) 0.018(3)
O10 0.109(4) 0.075(4) 0.055(3) -0.009(3) 0.011(3) 0.003(4)
O11 0.114(5) 0.085(5) 0.080(4) 0.002(3) 0.022(4) -0.016(4)
C1 0.054(4) 0.063(5) 0.036(3) 0.002(3) 0.017(3) 0.005(3)
C2 0.067(4) 0.070(5) 0.047(3) 0.000(3) 0.024(3) -0.003(4)
C3 0.093(6) 0.062(5) 0.063(4) -0.016(4) 0.039(4) -0.013(5)
C4 0.079(5) 0.053(5) 0.059(4) -0.006(4) 0.012(4) -0.011(4)
C5 0.072(5) 0.061(5) 0.048(3) -0.003(3) 0.023(3) -0.020(4)
C6 0.057(4) 0.064(5) 0.045(3) -0.007(3) 0.021(3) -0.010(4)
C7 0.052(4) 0.061(5) 0.046(3) -0.002(3) 0.028(3) -0.006(4)
C8 0.069(4) 0.063(5) 0.054(4) -0.004(4) 0.031(3) -0.019(4)
C9 0.058(4) 0.083(6) 0.041(3) 0.007(4) 0.019(3) -0.012(4)
C10 0.063(5) 0.082(6) 0.059(4) 0.016(4) 0.022(4) 0.002(5)
C11 0.069(5) 0.073(6) 0.060(4) 0.004(4) 0.025(4) 0.005(4)
C12 0.068(5) 0.060(5) 0.054(4) -0.002(3) 0.023(3) -0.002(4)
C13 0.048(4) 0.056(5) 0.051(3) -0.005(3) 0.022(3) -0.015(3)
C14 0.050(4) 0.079(5) 0.049(3) -0.008(4) 0.016(3) -0.003(4)
C15 0.077(5) 0.100(7) 0.049(4) -0.008(4) 0.031(4) 0.005(5)
C16 0.098(6) 0.079(6) 0.050(4) -0.008(4) 0.038(4) -0.008(5)
C17 0.069(5) 0.091(6) 0.045(3) -0.006(4) 0.013(3) 0.001(4)
C18 0.062(4) 0.064(5) 0.057(4) -0.005(4) 0.022(3) -0.004(4)
C19 0.062(4) 0.074(6) 0.060(4) -0.005(4) 0.023(3) -0.015(4)
C20 0.066(5) 0.092(7) 0.065(5) 0.012(4) 0.020(4) -0.003(5)
C21 0.069(5) 0.130(9) 0.076(5) 0.026(6) 0.031(4) 0.005(6)
C22 0.090(6) 0.171(11) 0.052(4) -0.001(6) 0.027(4) -0.004(7)
C23 0.109(7) 0.118(8) 0.061(5) -0.019(5) 0.024(5) -0.023(6)
C24 0.073(5) 0.105(7) 0.054(4) -0.011(4) 0.031(4) -0.018(5)
C25 0.082(5) 0.060(5) 0.068(5) -0.009(4) 0.021(4) -0.017(5)
C26 0.084(6) 0.074(6) 0.090(6) -0.007(5) 0.038(5) -0.011(5)
C27 0.109(7) 0.081(7) 0.106(7) -0.012(6) 0.048(6) -0.011(6)
C28 0.119(8) 0.105(9) 0.114(8) -0.053(7) 0.065(7) -0.032(7)
C29 0.111(7) 0.110(9) 0.066(5) -0.026(5) 0.027(5) -0.040(7)
C30 0.096(6) 0.077(6) 0.053(4) -0.006(4) 0.022(4) -0.026(5)
C31 0.077(5) 0.055(5) 0.060(4) 0.001(4) 0.010(4) -0.002(4)
C32 0.091(6) 0.052(6) 0.104(7) -0.001(5) 0.025(5) -0.004(5)
C33 0.109(7) 0.057(6) 0.106(7) -0.008(5) 0.035(6) -0.021(6)
C34 0.088(7) 0.103(9) 0.087(6) -0.020(6) 0.019(5) -0.044(7)
C35 0.074(5) 0.090(7) 0.065(5) 0.005(5) 0.003(4) -0.017(6)
C36 0.078(5) 0.062(5) 0.059(4) -0.001(4) 0.016(4) -0.007(5)
C37 0.059(4) 0.048(4) 0.048(3) -0.002(3) 0.019(3) -0.010(4)
C38 0.117(7) 0.069(6) 0.065(5) -0.004(4) 0.041(5) -0.005(5)
C39 0.170(10) 0.061(6) 0.084(6) -0.006(5) 0.056(7) -0.011(6)
C40 0.113(7) 0.086(7) 0.072(5) -0.028(5) 0.048(5) -0.002(6)
C41 0.093(6) 0.086(7) 0.059(4) 0.003(4) 0.036(4) 0.003(5)
C42 0.088(5) 0.063(5) 0.053(4) -0.004(4) 0.032(4) 0.003(4)
C43 0.059(4) 0.053(4) 0.040(3) 0.008(3) 0.018(3) 0.001(3)
C44 0.058(4) 0.081(6) 0.046(3) -0.006(3) 0.025(3) -0.003(4)
C45 0.059(4) 0.072(6) 0.067(4) -0.009(4) 0.013(4) 0.002(4)
C46 0.056(4) 0.065(5) 0.077(5) 0.006(4) 0.032(4) 0.009(4)
C47 0.077(5) 0.065(5) 0.048(4) 0.003(3) 0.029(3) 0.010(4)
C48 0.050(4) 0.068(5) 0.042(3) 0.004(3) 0.017(3) 0.011(4)
C49 0.077(5) 0.062(5) 0.038(3) -0.001(3) 0.026(3) 0.002(4)
C50 0.076(5) 0.075(6) 0.065(5) 0.007(4) 0.010(4) -0.004(5)
C51 0.132(9) 0.061(6) 0.085(6) 0.015(5) 0.022(6) -0.005(6)
C52 0.118(8) 0.076(7) 0.072(5) -0.009(5) 0.040(5) -0.023(6)
C53 0.080(5) 0.072(6) 0.064(5) -0.011(4) 0.031(4) -0.017(5)
C54 0.066(5) 0.069(5) 0.053(4) -0.011(4) 0.030(3) -0.011(4)
C55 0.070(5) 0.064(5) 0.057(4) 0.002(3) 0.028(3) 0.007(4)
C56 0.084(5) 0.067(5) 0.048(4) -0.001(3) 0.022(4) 0.011(4)
C57 0.108(7) 0.068(6) 0.063(5) 0.001(4) 0.021(5) 0.014(5)
C58 0.103(7) 0.088(7) 0.066(5) -0.032(5) -0.001(5) 0.026(6)
C59 0.068(5) 0.106(8) 0.084(6) -0.029(5) 0.019(4) -0.017(5)
C60 0.071(5) 0.103(7) 0.065(5) -0.018(5) 0.034(4) -0.016(5)
C61 0.057(4) 0.069(5) 0.035(3) 0.009(3) 0.018(3) -0.014(4)
C62 0.056(4) 0.065(5) 0.050(3) 0.003(3) 0.018(3) -0.013(4)
C63 0.063(4) 0.064(5) 0.054(4) 0.005(4) 0.025(3) -0.009(4)
C64 0.087(6) 0.062(5) 0.053(4) 0.005(4) 0.023(4) -0.005(5)
C65 0.073(5) 0.071(6) 0.056(4) 0.014(4) 0.009(4) -0.024(5)
C66 0.065(4) 0.075(6) 0.045(3) 0.009(4) 0.018(3) -0.016(4)
C67 0.055(4) 0.068(5) 0.047(3) 0.003(3) 0.021(3) -0.007(4)
C68 0.059(4) 0.082(6) 0.049(4) 0.011(4) 0.023(3) 0.006(4)
C69 0.066(5) 0.088(6) 0.054(4) 0.011(4) 0.029(4) -0.006(4)
C70 0.092(6) 0.087(6) 0.054(4) 0.013(4) 0.024(4) 0.017(5)
C71 0.079(5) 0.092(7) 0.060(4) 0.017(4) 0.023(4) 0.028(5)
C72 0.060(5) 0.095(7) 0.074(5) 0.015(5) 0.025(4) 0.009(4)
C73 0.056(4) 0.054(4) 0.050(3) -0.008(3) 0.023(3) -0.011(3)
C74 0.067(4) 0.055(5) 0.056(4) 0.002(3) 0.025(3) -0.008(4)
C75 0.090(5) 0.062(5) 0.054(4) 0.002(4) 0.017(4) -0.010(5)
C76 0.059(4) 0.058(5) 0.079(5) 0.008(4) 0.007(4) -0.012(4)
C77 0.066(5) 0.073(6) 0.074(5) -0.024(4) 0.025(4) -0.017(4)
C78 0.066(4) 0.065(5) 0.055(4) -0.007(4) 0.015(3) -0.005(4)
C79 0.061(4) 0.072(5) 0.041(3) -0.010(3) 0.022(3) -0.012(4)
C80 0.071(5) 0.112(7) 0.058(4) 0.022(4) 0.030(4) 0.004(5)
C81 0.083(6) 0.109(8) 0.075(5) 0.020(5) 0.042(5) 0.004(6)
C82 0.091(6) 0.101(7) 0.065(5) 0.015(5) 0.044(5) -0.010(5)
C83 0.109(7) 0.089(7) 0.084(6) 0.031(5) 0.046(5) 0.013(5)
C84 0.091(6) 0.077(6) 0.075(5) 0.018(5) 0.052(5) 0.014(5)
C85 0.056(4) 0.056(4) 0.037(3) -0.008(3) 0.022(3) -0.009(4)
C86 0.067(5) 0.063(5) 0.057(4) -0.009(4) 0.031(3) -0.009(4)
C87 0.073(5) 0.073(6) 0.066(4) -0.022(4) 0.020(4) -0.017(5)
C88 0.064(5) 0.075(6) 0.063(4) -0.012(4) 0.020(4) -0.020(5)
C89 0.060(5) 0.072(6) 0.068(4) 0.001(4) 0.020(4) -0.012(4)
C90 0.082(5) 0.059(5) 0.053(4) -0.004(3) 0.025(4) -0.013(4)
C91 0.170(11) 0.070(7) 0.079(6) 0.031(5) 0.032(7) 0.012(8)
C92 0.135(8) 0.086(7) 0.078(6) 0.025(6) 0.017(6) 0.016(7)
C93 0.088(7) 0.076(7) 0.086(6) -0.011(5) 0.014(5) 0.003(6)
C94 0.106(8) 0.112(10) 0.125(10) -0.011(8) 0.012(7) 0.008(8)
C95 0.117(10) 0.143(13) 0.140(12) -0.034(10) 0.007(8) 0.017(10)
C96 0.091(8) 0.118(11) 0.143(11) -0.028(9) 0.030(8) -0.006(8)
C97 0.105(8) 0.093(8) 0.125(9) -0.019(7) 0.042(7) 0.001(7)
C98 0.076(6) 0.071(6) 0.091(6) -0.015(5) 0.029(5) 0.002(5)
C99 0.110(7) 0.059(6) 0.108(7) 0.020(5) 0.046(6) 0.010(5)
C100 0.127(8) 0.083(7) 0.079(6) 0.021(5) 0.056(6) 0.007(6)
C101 0.135(8) 0.064(6) 0.051(4) 0.010(4) -0.004(5) 0.022(6)
C102 0.099(7) 0.089(7) 0.076(6) -0.010(5) 0.005(5) 0.002(6)
C103 0.106(8) 0.106(9) 0.073(6) -0.025(6) 0.027(5) -0.026(7)
C104 0.089(7) 0.135(11) 0.122(9) -0.047(8) 0.012(7) -0.004(8)
C105 0.100(9) 0.160(15) 0.172(15) -0.066(12) 0.023(10) -0.029(10)
C106 0.137(13) 0.167(17) 0.208(19) -0.049(14) 0.067(13) -0.046(13)
C107 0.124(10) 0.180(15) 0.134(11) -0.016(10) 0.025(9) -0.051(11)
C108 0.108(8) 0.106(9) 0.077(6) -0.004(6) 0.022(6) -0.029(7)
C109 0.155(11) 0.094(9) 0.085(7) 0.022(6) 0.009(7) -0.028(8)
C110 0.173(11) 0.072(7) 0.089(7) 0.014(6) 0.007(8) -0.030(8)
C111 0.166(10) 0.119(9) 0.071(6) -0.015(6) 0.042(6) 0.033(8)

loop_
_atom_type_symbol
_atom_type_description
_atom_type_scat_dispersion_real
_atom_type_scat_dispersion_imag
_atom_type_scat_source
C C 0.0181 0.0091 'International Tables Vol C Tables 4.2.6.8 and 6.1.1.4'
H H 0.0000 0.0000 'International Tables Vol C Tables 4.2.6.8 and 6.1.1.4'
Cl Cl 0.3639 0.7018 'International Tables Vol C Tables 4.2.6.8 and 6.1.1.4'
K K 0.3868 1.0657 'International Tables Vol C Tables 4.2.6.8 and 6.1.1.4'
O O 0.0492 0.0322 'International Tables Vol C Tables 4.2.6.8 and 6.1.1.4'
Pr Pr -2.4164 10.2820 'International Tables Vol C Tables 4.2.6.8 and 6.1.1.4'
Si Si 0.2541 0.3302 'International Tables Vol C Tables 4.2.6.8 and 6.1.1.4'

loop_
_exptl_crystal_face_index_h
_exptl_crystal_face_index_k
_exptl_crystal_face_index_l
_exptl_crystal_face_perp_dist
0 -2 -1 0.0132
-2 0 1 0.1469
2 0 -1 0.1620
0 0 -1 0.0151
0 2 -1 0.0113
0 -1 1 0.0113
0 1 1 0.0169

loop_
_geom_angle_atom_site_label_1
_geom_angle_atom_site_label_2
_geom_angle_atom_site_label_3
_geom_angle
_geom_angle_site_symmetry_1
_geom_angle_site_symmetry_3
_geom_angle_publ_flag
O2 Pr1 O1 88.17(18) . . ?
O2 Pr1 O4 90.1(2) . . ?
O2 Pr1 O5 144.54(18) . . ?
O3 Pr1 O1 93.13(17) . . ?
O3 Pr1 O2 103.84(19) . . ?
O3 Pr1 O4 93.95(18) . . ?
O3 Pr1 O5 111.50(18) . . ?
O4 Pr1 O1 172.92(18) . . ?
O5 Pr1 O1 87.13(16) . . ?
O5 Pr1 O4 90.34(17) . . ?
Cl1 K1 C87 144.34(15) . . ?
Cl1 K1 C91 104.10(19) . . ?
Cl2 K1 Cl1 52.13(8) . . ?
Cl2 K1 C87 163.04(15) . . ?
Cl2 K1 C91 117.14(18) . . ?
O6 K1 Cl1 107.44(14) . . ?
O6 K1 Cl2 101.99(15) . . ?
O6 K1 O7 61.9(2) . . ?
O6 K1 O8 116.0(2) . . ?
O6 K1 O9 155.19(17) . . ?
O6 K1 O10 113.1(2) . . ?
O6 K1 O11 60.5(2) . . ?
O6 K1 C87 78.26(19) . . ?
O6 K1 C91 21.2(2) . . ?
O7 K1 Cl1 78.88(14) . . ?
O7 K1 Cl2 122.30(14) . . ?
O7 K1 O8 55.63(18) . . ?
O7 K1 O10 160.62(18) . . ?
O7 K1 O11 121.7(2) . . ?
O7 K1 C87 73.09(19) . . ?
O7 K1 C91 42.0(2) . . ?
O8 K1 Cl1 73.87(13) . . ?
O8 K1 Cl2 121.26(14) . . ?
O8 K1 C87 72.25(17) . . ?
O8 K1 C91 94.8(2) . . ?
O9 K1 Cl1 95.07(13) . . ?
O9 K1 Cl2 100.02(12) . . ?
O9 K1 O7 114.31(19) . . ?
O9 K1 O8 59.89(17) . . ?
O9 K1 O10 61.52(18) . . ?
O9 K1 O11 113.79(19) . . ?
O9 K1 C87 77.34(18) . . ?
O9 K1 C91 142.6(2) . . ?
O10 K1 Cl1 119.62(13) . . ?
O10 K1 Cl2 76.61(13) . . ?
O10 K1 O8 120.76(18) . . ?
O10 K1 C87 87.63(18) . . ?
O10 K1 C91 128.8(2) . . ?
O11 K1 Cl1 126.54(15) . . ?
O11 K1 Cl2 78.19(15) . . ?
O11 K1 O8 159.55(18) . . ?
O11 K1 O10 53.69(19) . . ?
O11 K1 C87 87.50(19) . . ?
O11 K1 C91 79.8(3) . . ?
C87 K1 C91 68.3(2) . . ?
C111 Cl1 K1 93.7(3) . . ?
C111 Cl2 K1 99.8(3) . . ?
O1 Si1 C1 110.7(3) . . ?
O1 Si1 C7 110.1(3) . . ?
O1 Si1 C13 111.7(3) . . ?
C7 Si1 C1 109.9(3) . . ?
C13 Si1 C1 105.7(3) . . ?
C13 Si1 C7 108.6(3) . . ?
O2 Si2 C19 107.0(3) . . ?
O2 Si2 C25 111.1(3) . . ?
O2 Si2 C31 111.6(3) . . ?
C19 Si2 C25 110.6(3) . . ?
C19 Si2 C31 109.8(3) . . ?
C31 Si2 C25 106.6(4) . . ?
O3 Si3 C37 110.6(3) . . ?
O3 Si3 C43 110.2(2) . . ?
O3 Si3 C49 109.0(3) . . ?
C43 Si3 C37 107.3(3) . . ?
C49 Si3 C37 108.8(3) . . ?
C49 Si3 C43 110.9(3) . . ?
O4 Si4 C55 111.3(3) . . ?
O4 Si4 C61 111.4(3) . . ?
O4 Si4 C67 109.7(3) . . ?
C61 Si4 C55 106.3(3) . . ?
C67 Si4 C55 109.6(3) . . ?
C67 Si4 C61 108.4(3) . . ?
O5 Si5 C73 110.3(3) . . ?
O5 Si5 C79 109.7(3) . . ?
O5 Si5 C85 110.5(3) . . ?
C73 Si5 C79 113.0(3) . . ?
C73 Si5 C85 108.2(3) . . ?
C85 Si5 C79 105.1(3) . . ?
Si1 O1 Pr1 171.4(3) . . ?
Si2 O2 Pr1 144.0(3) . . ?
Si3 O3 Pr1 171.3(3) . . ?
Si4 O4 Pr1 169.0(3) . . ?
Si5 O5 Pr1 159.9(3) . . ?
C91 O6 K1 115.1(5) . . ?
C91 O6 C110 109.7(9) . . ?
C110 O6 K1 115.4(6) . . ?
C92 O7 K1 114.5(6) . . ?
C93 O7 K1 117.1(5) . . ?
C93 O7 C92 116.0(8) . . ?
C98 O8 K1 113.7(5) . . ?
C98 O8 C99 119.9(7) . . ?
C99 O8 K1 115.5(5) . . ?
C100 O9 K1 116.4(5) . . ?
C100 O9 C101 112.7(7) . . ?
C101 O9 K1 113.6(5) . . ?
C102 O10 K1 114.0(5) . . ?
C103 O10 K1 116.3(6) . . ?
C103 O10 C102 117.4(8) . . ?
C108 O11 K1 116.8(6) . . ?
C108 O11 C109 117.2(9) . . ?
C109 O11 K1 116.3(6) . . ?
C2 C1 Si1 120.7(5) . . ?
C6 C1 Si1 122.9(5) . . ?
C6 C1 C2 116.4(7) . . ?
C1 C2 H2 119.4 . . ?
C3 C2 C1 121.2(6) . . ?
C3 C2 H2 119.4 . . ?
C2 C3 H3 119.5 . . ?
C2 C3 C4 120.9(7) . . ?
C4 C3 H3 119.5 . . ?
C3 C4 H4 120.4 . . ?
C5 C4 C3 119.2(7) . . ?
C5 C4 H4 120.4 . . ?
C4 C5 H5 119.8 . . ?
C4 C5 C6 120.4(6) . . ?
C6 C5 H5 119.8 . . ?
C1 C6 H6 119.1 . . ?
C5 C6 C1 121.8(6) . . ?
C5 C6 H6 119.1 . . ?
C8 C7 Si1 123.3(6) . . ?
C12 C7 Si1 121.8(5) . . ?
C12 C7 C8 114.7(6) . . ?
C7 C8 H8 118.9 . . ?
C9 C8 C7 122.2(7) . . ?
C9 C8 H8 118.9 . . ?
C8 C9 H9 119.8 . . ?
C10 C9 C8 120.4(7) . . ?
C10 C9 H9 119.8 . . ?
C9 C10 H10 119.7 . . ?
C9 C10 C11 120.6(7) . . ?
C11 C10 H10 119.7 . . ?
C10 C11 H11 120.2 . . ?
C10 C11 C12 119.5(8) . . ?
C12 C11 H11 120.2 . . ?
C7 C12 H12 118.7 . . ?
C11 C12 C7 122.6(7) . . ?
C11 C12 H12 118.7 . . ?
C14 C13 Si1 121.7(5) . . ?
C14 C13 C18 116.8(6) . . ?
C18 C13 Si1 121.4(5) . . ?
C13 C14 H14 118.9 . . ?
C13 C14 C15 122.1(7) . . ?
C15 C14 H14 118.9 . . ?
C14 C15 H15 120.2 . . ?
C16 C15 C14 119.6(7) . . ?
C16 C15 H15 120.2 . . ?
C15 C16 H16 120.0 . . ?
C15 C16 C17 120.1(6) . . ?
C17 C16 H16 120.0 . . ?
C16 C17 H17 120.1 . . ?
C18 C17 C16 119.8(7) . . ?
C18 C17 H17 120.1 . . ?
C13 C18 H18 119.2 . . ?
C17 C18 C13 121.6(7) . . ?
C17 C18 H18 119.2 . . ?
C20 C19 Si2 124.0(6) . . ?
C20 C19 C24 118.0(7) . . ?
C24 C19 Si2 117.5(6) . . ?
C19 C20 H20 119.2 . . ?
C19 C20 C21 121.7(8) . . ?
C21 C20 H20 119.2 . . ?
C20 C21 H21 120.5 . . ?
C22 C21 C20 119.0(8) . . ?
C22 C21 H21 120.5 . . ?
C21 C22 H22 119.5 . . ?
C21 C22 C23 121.1(8) . . ?
C23 C22 H22 119.5 . . ?
C22 C23 H23 120.8 . . ?
C24 C23 C22 118.4(9) . . ?
C24 C23 H23 120.8 . . ?
C19 C24 H24 119.1 . . ?
C23 C24 C19 121.8(8) . . ?
C23 C24 H24 119.1 . . ?
C26 C25 Si2 122.3(6) . . ?
C26 C25 C30 117.4(8) . . ?
C30 C25 Si2 120.3(7) . . ?
C25 C26 H26 119.0 . . ?
C25 C26 C27 122.0(9) . . ?
C27 C26 H26 119.0 . . ?
C26 C27 H27 121.1 . . ?
C28 C27 C26 117.8(10) . . ?
C28 C27 H27 121.1 . . ?
C27 C28 H28 118.9 . . ?
C27 C28 C29 122.2(9) . . ?
C29 C28 H28 118.9 . . ?
C28 C29 H29 120.8 . . ?
C30 C29 C28 118.5(9) . . ?
C30 C29 H29 120.8 . . ?
C25 C30 H30 118.9 . . ?
C29 C30 C25 122.1(9) . . ?
C29 C30 H30 118.9 . . ?
C32 C31 Si2 123.0(6) . . ?
C36 C31 Si2 121.0(6) . . ?
C36 C31 C32 116.0(8) . . ?
C31 C32 H32 119.6 . . ?
C33 C32 C31 120.9(9) . . ?
C33 C32 H32 119.6 . . ?
C32 C33 H33 119.7 . . ?
C32 C33 C34 120.6(9) . . ?
C34 C33 H33 119.7 . . ?
C33 C34 H34 120.3 . . ?
C35 C34 C33 119.5(9) . . ?
C35 C34 H34 120.3 . . ?
C34 C35 H35 120.1 . . ?
C34 C35 C36 119.8(9) . . ?
C36 C35 H35 120.1 . . ?
C31 C36 H36 118.4 . . ?
C35 C36 C31 123.2(8) . . ?
C35 C36 H36 118.4 . . ?
C38 C37 Si3 120.6(5) . . ?
C42 C37 Si3 121.8(6) . . ?
C42 C37 C38 117.7(6) . . ?
C37 C38 H38 119.3 . . ?
C39 C38 C37 121.4(8) . . ?
C39 C38 H38 119.3 . . ?
C38 C39 H39 120.4 . . ?
C38 C39 C40 119.2(9) . . ?
C40 C39 H39 120.4 . . ?
C39 C40 H40 120.2 . . ?
C41 C40 C39 119.7(8) . . ?
C41 C40 H40 120.2 . . ?
C40 C41 H41 119.6 . . ?
C40 C41 C42 120.8(7) . . ?
C42 C41 H41 119.6 . . ?
C37 C42 C41 121.0(8) . . ?
C37 C42 H42 119.5 . . ?
C41 C42 H42 119.5 . . ?
C44 C43 Si3 122.5(5) . . ?
C48 C43 Si3 120.3(5) . . ?
C48 C43 C44 116.7(6) . . ?
C43 C44 H44 119.5 . . ?
C43 C44 C45 120.9(6) . . ?
C45 C44 H44 119.5 . . ?
C44 C45 H45 119.9 . . ?
C46 C45 C44 120.2(7) . . ?
C46 C45 H45 119.9 . . ?
C45 C46 H46 120.8 . . ?
C47 C46 C45 118.4(6) . . ?
C47 C46 H46 120.8 . . ?
C46 C47 H47 119.6 . . ?
C48 C47 C46 120.8(6) . . ?
C48 C47 H47 119.6 . . ?
C43 C48 H48 118.5 . . ?
C47 C48 C43 122.9(6) . . ?
C47 C48 H48 118.5 . . ?
C50 C49 Si3 123.8(6) . . ?
C50 C49 C54 117.2(7) . . ?
C54 C49 Si3 119.0(6) . . ?
C49 C50 H50 119.3 . . ?
C49 C50 C51 121.3(8) . . ?
C51 C50 H50 119.3 . . ?
C50 C51 H51 121.2 . . ?
C52 C51 C50 117.7(9) . . ?
C52 C51 H51 121.2 . . ?
C51 C52 H52 119.0 . . ?
C53 C52 C51 122.0(9) . . ?
C53 C52 H52 119.0 . . ?
C52 C53 H53 119.4 . . ?
C52 C53 C54 121.1(8) . . ?
C54 C53 H53 119.4 . . ?
C49 C54 H54 119.8 . . ?
C53 C54 C49 120.4(8) . . ?
C53 C54 H54 119.8 . . ?
C56 C55 Si4 118.0(6) . . ?
C60 C55 Si4 123.9(5) . . ?
C60 C55 C56 118.0(7) . . ?
C55 C56 H56 119.7 . . ?
C57 C56 C55 120.6(8) . . ?
C57 C56 H56 119.7 . . ?
C56 C57 H57 119.9 . . ?
C58 C57 C56 120.2(8) . . ?
C58 C57 H57 119.9 . . ?
C57 C58 H58 120.1 . . ?
C57 C58 C59 119.7(8) . . ?
C59 C58 H58 120.1 . . ?
C58 C59 H59 120.2 . . ?
C60 C59 C58 119.6(9) . . ?
C60 C59 H59 120.2 . . ?
C55 C60 H60 119.1 . . ?
C59 C60 C55 121.9(8) . . ?
C59 C60 H60 119.1 . . ?
C62 C61 Si4 122.7(6) . . ?
C66 C61 Si4 120.5(5) . . ?
C66 C61 C62 116.8(7) . . ?
C61 C62 H62 119.3 . . ?
C61 C62 C63 121.4(7) . . ?
C63 C62 H62 119.3 . . ?
C62 C63 H63 119.8 . . ?
C64 C63 C62 120.4(7) . . ?
C64 C63 H63 119.8 . . ?
C63 C64 H64 120.7 . . ?
C63 C64 C65 118.7(8) . . ?
C65 C64 H64 120.7 . . ?
C64 C65 H65 119.7 . . ?
C66 C65 C64 120.5(7) . . ?
C66 C65 H65 119.7 . . ?
C61 C66 H66 118.9 . . ?
C65 C66 C61 122.1(7) . . ?
C65 C66 H66 118.9 . . ?
C68 C67 Si4 121.3(5) . . ?
C68 C67 C72 116.6(6) . . ?
C72 C67 Si4 122.1(5) . . ?
C67 C68 H68 119.3 . . ?
C67 C68 C69 121.3(7) . . ?
C69 C68 H68 119.3 . . ?
C68 C69 H69 120.2 . . ?
C70 C69 C68 119.7(6) . . ?
C70 C69 H69 120.2 . . ?
C69 C70 H70 120.1 . . ?
C69 C70 C71 119.9(7) . . ?
C71 C70 H70 120.1 . . ?
C70 C71 H71 119.5 . . ?
C72 C71 C70 121.1(7) . . ?
C72 C71 H71 119.5 . . ?
C67 C72 H72 119.3 . . ?
C71 C72 C67 121.3(7) . . ?
C71 C72 H72 119.3 . . ?
C74 C73 Si5 120.0(5) . . ?
C78 C73 Si5 124.3(5) . . ?
C78 C73 C74 115.6(7) . . ?
C73 C74 H74 118.6 . . ?
C75 C74 C73 122.8(7) . . ?
C75 C74 H74 118.6 . . ?
C74 C75 H75 119.3 . . ?
C74 C75 C76 121.4(7) . . ?
C76 C75 H75 119.3 . . ?
C75 C76 H76 120.8 . . ?
C75 C76 C77 118.4(8) . . ?
C77 C76 H76 120.8 . . ?
C76 C77 H77 120.0 . . ?
C78 C77 C76 120.1(7) . . ?
C78 C77 H77 120.0 . . ?
C73 C78 H78 119.2 . . ?
C77 C78 C73 121.7(7) . . ?
C77 C78 H78 119.2 . . ?
C80 C79 Si5 127.3(6) . . ?
C80 C79 C84 115.7(6) . . ?
C84 C79 Si5 117.0(5) . . ?
C79 C80 H80 118.3 . . ?
C79 C80 C81 123.5(8) . . ?
C81 C80 H80 118.3 . . ?
C80 C81 H81 121.0 . . ?
C82 C81 C80 117.9(8) . . ?
C82 C81 H81 121.0 . . ?
C81 C82 H82 118.9 . . ?
C81 C82 C83 122.2(7) . . ?
C83 C82 H82 118.9 . . ?
C82 C83 H83 120.7 . . ?
C82 C83 C84 118.5(8) . . ?
C84 C83 H83 120.7 . . ?
C79 C84 H84 118.9 . . ?
C83 C84 C79 122.2(7) . . ?
C83 C84 H84 118.9 . . ?
C86 C85 Si5 122.4(5) . . ?
C86 C85 C90 116.0(6) . . ?
C90 C85 Si5 121.6(5) . . ?
C85 C86 H86 119.2 . . ?
C85 C86 C87 121.6(7) . . ?
C87 C86 H86 119.2 . . ?
K1 C87 H87 46.3 . . ?
C86 C87 K1 97.2(4) . . ?
C86 C87 H87 120.4 . . ?
C88 C87 K1 124.9(5) . . ?
C88 C87 C86 119.3(7) . . ?
C88 C87 H87 120.4 . . ?
C87 C88 H88 119.2 . . ?
C89 C88 C87 121.6(7) . . ?
C89 C88 H88 119.2 . . ?
C88 C89 H89 120.6 . . ?
C88 C89 C90 118.8(8) . . ?
C90 C89 H89 120.6 . . ?
C85 C90 H90 118.7 . . ?
C89 C90 C85 122.7(7) . . ?
C89 C90 H90 118.7 . . ?
K1 C91 H91A 151.9 . . ?
K1 C91 H91B 92.5 . . ?
O6 C91 K1 43.7(4) . . ?
O6 C91 H91A 109.6 . . ?
O6 C91 H91B 109.6 . . ?
O6 C91 C92 110.4(9) . . ?
H91A C91 H91B 108.1 . . ?
C92 C91 K1 79.9(5) . . ?
C92 C91 H91A 109.6 . . ?
C92 C91 H91B 109.6 . . ?
O7 C92 C91 107.9(8) . . ?
O7 C92 H92A 110.1 . . ?
O7 C92 H92B 110.1 . . ?
C91 C92 H92A 110.1 . . ?
C91 C92 H92B 110.1 . . ?
H92A C92 H92B 108.4 . . ?
O7 C93 C98 115.7(9) . . ?
C94 C93 O7 126.5(10) . . ?
C94 C93 C98 117.8(10) . . ?
C93 C94 H94 118.8 . . ?
C93 C94 C95 122.3(12) . . ?
C95 C94 H94 118.8 . . ?
C94 C95 H95 120.2 . . ?
C96 C95 C94 119.7(13) . . ?
C96 C95 H95 120.2 . . ?
C95 C96 H96 120.2 . . ?
C95 C96 C97 119.5(13) . . ?
C97 C96 H96 120.2 . . ?
C96 C97 H97 119.8 . . ?
C96 C97 C98 120.4(12) . . ?
C98 C97 H97 119.8 . . ?
O8 C98 C93 116.1(8) . . ?
C97 C98 O8 123.7(10) . . ?
C97 C98 C93 120.2(10) . . ?
O8 C99 H99A 109.4 . . ?
O8 C99 H99B 109.4 . . ?
O8 C99 C100 111.2(8) . . ?
H99A C99 H99B 108.0 . . ?
C100 C99 H99A 109.4 . . ?
C100 C99 H99B 109.4 . . ?
O9 C100 C99 111.0(7) . . ?
O9 C100 H10A 109.4 . . ?
O9 C100 H10B 109.4 . . ?
C99 C100 H10A 109.4 . . ?
C99 C100 H10B 109.4 . . ?
H10A C100 H10B 108.0 . . ?
O9 C101 H10C 109.6 . . ?
O9 C101 H10D 109.6 . . ?
O9 C101 C102 110.5(6) . . ?
H10C C101 H10D 108.1 . . ?
C102 C101 H10C 109.6 . . ?
C102 C101 H10D 109.6 . . ?
O10 C102 C101 108.1(7) . . ?
O10 C102 H10E 110.1 . . ?
O10 C102 H10F 110.1 . . ?
C101 C102 H10E 110.1 . . ?
C101 C102 H10F 110.1 . . ?
H10E C102 H10F 108.4 . . ?
O10 C103 C104 123.7(11) . . ?
O10 C103 C108 115.9(11) . . ?
C108 C103 C104 120.4(11) . . ?
C103 C104 H104 120.9 . . ?
C103 C104 C105 118.2(13) . . ?
C105 C104 H104 120.9 . . ?
C104 C105 H105 119.0 . . ?
C106 C105 C104 122.0(16) . . ?
C106 C105 H105 119.0 . . ?
C105 C106 H106 121.3 . . ?
C105 C106 C107 117.4(17) . . ?
C107 C106 H106 121.3 . . ?
C106 C107 H107 119.3 . . ?
C108 C107 C106 121.4(16) . . ?
C108 C107 H107 119.3 . . ?
C103 C108 O11 113.8(10) . . ?
C107 C108 O11 125.6(12) . . ?
C107 C108 C103 120.5(13) . . ?
O11 C109 H10G 110.0 . . ?
O11 C109 H10H 110.0 . . ?
O11 C109 C110 108.4(9) . . ?
H10G C109 H10H 108.4 . . ?
C110 C109 H10G 110.0 . . ?
C110 C109 H10H 110.0 . . ?
O6 C110 C109 109.2(10) . . ?
O6 C110 H11A 109.8 . . ?
O6 C110 H11B 109.8 . . ?
C109 C110 H11A 109.8 . . ?
C109 C110 H11B 109.8 . . ?
H11A C110 H11B 108.3 . . ?
Cl1 C111 H11C 109.1 . . ?
Cl1 C111 H11D 109.1 . . ?
Cl2 C111 Cl1 112.7(5) . . ?
Cl2 C111 H11C 109.1 . . ?
Cl2 C111 H11D 109.1 . . ?
H11C C111 H11D 107.8 . . ?

loop_
_geom_bond_atom_site_label_1
_geom_bond_atom_site_label_2
_geom_bond_distance
_geom_bond_site_symmetry_2
_geom_bond_publ_flag
Pr1 O1 2.173(4) . ?
Pr1 O2 2.136(5) . ?
Pr1 O3 2.109(4) . ?
Pr1 O4 2.164(4) . ?
Pr1 O5 2.163(4) . ?
K1 Cl1 3.409(3) . ?
K1 Cl2 3.261(3) . ?
K1 O6 2.697(6) . ?
K1 O7 2.754(6) . ?
K1 O8 2.817(6) . ?
K1 O9 2.732(5) . ?
K1 O10 2.813(6) . ?
K1 O11 2.787(6) . ?
K1 C87 3.472(8) . ?
K1 C91 3.538(10) . ?
Cl1 C111 1.786(10) . ?
Cl2 C111 1.739(11) . ?
Si1 O1 1.597(4) . ?
Si1 C1 1.874(7) . ?
Si1 C7 1.871(7) . ?
Si1 C13 1.866(6) . ?
Si2 O2 1.618(5) . ?
Si2 C19 1.860(7) . ?
Si2 C25 1.869(8) . ?
Si2 C31 1.866(8) . ?
Si3 O3 1.611(4) . ?
Si3 C37 1.876(7) . ?
Si3 C43 1.870(6) . ?
Si3 C49 1.853(8) . ?
Si4 O4 1.590(5) . ?
Si4 C55 1.894(8) . ?
Si4 C61 1.868(8) . ?
Si4 C67 1.868(7) . ?
Si5 O5 1.621(4) . ?
Si5 C73 1.853(7) . ?
Si5 C79 1.892(6) . ?
Si5 C85 1.890(6) . ?
O6 C91 1.414(12) . ?
O6 C110 1.424(11) . ?
O7 C92 1.430(10) . ?
O7 C93 1.357(10) . ?
O8 C98 1.388(10) . ?
O8 C99 1.404(9) . ?
O9 C100 1.426(9) . ?
O9 C101 1.440(9) . ?
O10 C102 1.431(10) . ?
O10 C103 1.344(10) . ?
O11 C108 1.383(12) . ?
O11 C109 1.434(11) . ?
C1 C2 1.401(9) . ?
C1 C6 1.395(8) . ?
C2 H2 0.9500 . ?
C2 C3 1.371(10) . ?
C3 H3 0.9500 . ?
C3 C4 1.380(10) . ?
C4 H4 0.9500 . ?
C4 C5 1.360(9) . ?
C5 H5 0.9500 . ?
C5 C6 1.381(9) . ?
C6 H6 0.9500 . ?
C7 C8 1.414(9) . ?
C7 C12 1.407(9) . ?
C8 H8 0.9500 . ?
C8 C9 1.377(10) . ?
C9 H9 0.9500 . ?
C9 C10 1.355(10) . ?
C10 H10 0.9500 . ?
C10 C11 1.365(10) . ?
C11 H11 0.9500 . ?
C11 C12 1.387(10) . ?
C12 H12 0.9500 . ?
C13 C14 1.383(9) . ?
C13 C18 1.398(9) . ?
C14 H14 0.9500 . ?
C14 C15 1.388(9) . ?
C15 H15 0.9500 . ?
C15 C16 1.366(10) . ?
C16 H16 0.9500 . ?
C16 C17 1.383(10) . ?
C17 H17 0.9500 . ?
C17 C18 1.380(9) . ?
C18 H18 0.9500 . ?
C19 C20 1.380(10) . ?
C19 C24 1.408(10) . ?
C20 H20 0.9500 . ?
C20 C21 1.390(11) . ?
C21 H21 0.9500 . ?
C21 C22 1.382(13) . ?
C22 H22 0.9500 . ?
C22 C23 1.406(13) . ?
C23 H23 0.9500 . ?
C23 C24 1.372(10) . ?
C24 H24 0.9500 . ?
C25 C26 1.382(11) . ?
C25 C30 1.407(10) . ?
C26 H26 0.9500 . ?
C26 C27 1.409(11) . ?
C27 H27 0.9500 . ?
C27 C28 1.369(14) . ?
C28 H28 0.9500 . ?
C28 C29 1.394(14) . ?
C29 H29 0.9500 . ?
C29 C30 1.367(11) . ?
C30 H30 0.9500 . ?
C31 C32 1.405(11) . ?
C31 C36 1.395(10) . ?
C32 H32 0.9500 . ?
C32 C33 1.371(12) . ?
C33 H33 0.9500 . ?
C33 C34 1.405(12) . ?
C34 H34 0.9500 . ?
C34 C35 1.348(12) . ?
C35 H35 0.9500 . ?
C35 C36 1.373(11) . ?
C36 H36 0.9500 . ?
C37 C38 1.381(10) . ?
C37 C42 1.373(9) . ?
C38 H38 0.9500 . ?
C38 C39 1.380(11) . ?
C39 H39 0.9500 . ?
C39 C40 1.387(12) . ?
C40 H40 0.9500 . ?
C40 C41 1.345(11) . ?
C41 H41 0.9500 . ?
C41 C42 1.380(10) . ?
C42 H42 0.9500 . ?
C43 C44 1.391(9) . ?
C43 C48 1.385(8) . ?
C44 H44 0.9500 . ?
C44 C45 1.398(9) . ?
C45 H45 0.9500 . ?
C45 C46 1.390(9) . ?
C46 H46 0.9500 . ?
C46 C47 1.376(10) . ?
C47 H47 0.9500 . ?
C47 C48 1.355(9) . ?
C48 H48 0.9500 . ?
C49 C50 1.379(10) . ?
C49 C54 1.441(10) . ?
C50 H50 0.9500 . ?
C50 C51 1.437(11) . ?
C51 H51 0.9500 . ?
C51 C52 1.376(12) . ?
C52 H52 0.9500 . ?
C52 C53 1.348(11) . ?
C53 H53 0.9500 . ?
C53 C54 1.368(10) . ?
C54 H54 0.9500 . ?
C55 C56 1.395(9) . ?
C55 C60 1.384(10) . ?
C56 H56 0.9500 . ?
C56 C57 1.391(11) . ?
C57 H57 0.9500 . ?
C57 C58 1.378(12) . ?
C58 H58 0.9500 . ?
C58 C59 1.388(12) . ?
C59 H59 0.9500 . ?
C59 C60 1.377(10) . ?
C60 H60 0.9500 . ?
C61 C62 1.397(9) . ?
C61 C66 1.389(9) . ?
C62 H62 0.9500 . ?
C62 C63 1.408(10) . ?
C63 H63 0.9500 . ?
C63 C64 1.362(10) . ?
C64 H64 0.9500 . ?
C64 C65 1.405(10) . ?
C65 H65 0.9500 . ?
C65 C66 1.373(10) . ?
C66 H66 0.9500 . ?
C67 C68 1.398(8) . ?
C67 C72 1.407(10) . ?
C68 H68 0.9500 . ?
C68 C69 1.421(9) . ?
C69 H69 0.9500 . ?
C69 C70 1.360(10) . ?
C70 H70 0.9500 . ?
C70 C71 1.381(10) . ?
C71 H71 0.9500 . ?
C71 C72 1.376(10) . ?
C72 H72 0.9500 . ?
C73 C74 1.413(9) . ?
C73 C78 1.395(9) . ?
C74 H74 0.9500 . ?
C74 C75 1.350(10) . ?
C75 H75 0.9500 . ?
C75 C76 1.361(10) . ?
C76 H76 0.9500 . ?
C76 C77 1.409(10) . ?
C77 H77 0.9500 . ?
C77 C78 1.388(10) . ?
C78 H78 0.9500 . ?
C79 C80 1.339(9) . ?
C79 C84 1.415(10) . ?
C80 H80 0.9500 . ?
C80 C81 1.409(10) . ?
C81 H81 0.9500 . ?
C81 C82 1.340(11) . ?
C82 H82 0.9500 . ?
C82 C83 1.361(11) . ?
C83 H83 0.9500 . ?
C83 C84 1.373(10) . ?
C84 H84 0.9500 . ?
C85 C86 1.385(9) . ?
C85 C90 1.400(10) . ?
C86 H86 0.9500 . ?
C86 C87 1.398(10) . ?
C87 H87 0.9500 . ?
C87 C88 1.362(10) . ?
C88 H88 0.9500 . ?
C88 C89 1.352(10) . ?
C89 H89 0.9500 . ?
C89 C90 1.381(10) . ?
C90 H90 0.9500 . ?
C91 H91A 0.9900 . ?
C91 H91B 0.9900 . ?
C91 C92 1.498(13) . ?
C92 H92A 0.9900 . ?
C92 H92B 0.9900 . ?
C93 C94 1.343(13) . ?
C93 C98 1.403(12) . ?
C94 H94 0.9500 . ?
C94 C95 1.393(16) . ?
C95 H95 0.9500 . ?
C95 C96 1.362(17) . ?
C96 H96 0.9500 . ?
C96 C97 1.371(15) . ?
C97 H97 0.9500 . ?
C97 C98 1.387(13) . ?
C99 H99A 0.9900 . ?
C99 H99B 0.9900 . ?
C99 C100 1.431(12) . ?
C100 H10A 0.9900 . ?
C100 H10B 0.9900 . ?
C101 H10C 0.9900 . ?
C101 H10D 0.9900 . ?
C101 C102 1.483(12) . ?
C102 H10E 0.9900 . ?
C102 H10F 0.9900 . ?
C103 C104 1.402(14) . ?
C103 C108 1.381(14) . ?
C104 H104 0.9500 . ?
C104 C105 1.409(17) . ?
C105 H105 0.9500 . ?
C105 C106 1.40(2) . ?
C106 H106 0.9500 . ?
C106 C107 1.406(19) . ?
C107 H107 0.9500 . ?
C107 C108 1.378(16) . ?
C109 H10G 0.9900 . ?
C109 H10H 0.9900 . ?
C109 C110 1.479(15) . ?
C110 H11A 0.9900 . ?
C110 H11B 0.9900 . ?
C111 H11C 0.9900 . ?
C111 H11D 0.9900 . ?

loop_
_geom_torsion_atom_site_label_1
_geom_torsion_atom_site_label_2
_geom_torsion_atom_site_label_3
_geom_torsion_atom_site_label_4
_geom_torsion
_geom_torsion_site_symmetry_1
_geom_torsion_site_symmetry_2
_geom_torsion_site_symmetry_3
_geom_torsion_site_symmetry_4
_geom_torsion_publ_flag
K1 Cl1 C111 Cl2 -12.2(6) . . . . ?
K1 Cl2 C111 Cl1 13.0(6) . . . . ?
K1 O6 C91 C92 -48.6(8) . . . . ?
K1 O6 C110 C109 54.8(9) . . . . ?
K1 O7 C92 C91 -45.5(9) . . . . ?
K1 O7 C93 C94 -142.2(9) . . . . ?
K1 O7 C93 C98 36.8(9) . . . . ?
K1 O8 C98 C93 -36.1(8) . . . . ?
K1 O8 C98 C97 142.4(7) . . . . ?
K1 O8 C99 C100 41.4(9) . . . . ?
K1 O9 C100 C99 47.5(9) . . . . ?
K1 O9 C101 C102 -52.0(8) . . . . ?
K1 O10 C102 C101 -45.1(8) . . . . ?
K1 O10 C103 C104 -143.2(8) . . . . ?
K1 O10 C103 C108 37.8(10) . . . . ?
K1 O11 C108 C103 -38.2(10) . . . . ?
K1 O11 C108 C107 139.1(10) . . . . ?
K1 O11 C109 C110 39.0(10) . . . . ?
K1 C87 C88 C89 -125.3(6) . . . . ?
K1 C91 C92 O7 30.9(6) . . . . ?
Si1 C1 C2 C3 -176.1(6) . . . . ?
Si1 C1 C6 C5 177.8(5) . . . . ?
Si1 C7 C8 C9 -174.1(5) . . . . ?
Si1 C7 C12 C11 174.2(5) . . . . ?
Si1 C13 C14 C15 175.5(6) . . . . ?
Si1 C13 C18 C17 -175.2(6) . . . . ?
Si2 C19 C20 C21 173.2(6) . . . . ?
Si2 C19 C24 C23 -173.1(7) . . . . ?
Si2 C25 C26 C27 -179.3(7) . . . . ?
Si2 C25 C30 C29 178.6(6) . . . . ?
Si2 C31 C32 C33 178.2(7) . . . . ?
Si2 C31 C36 C35 -178.6(6) . . . . ?
Si3 C37 C38 C39 -177.9(8) . . . . ?
Si3 C37 C42 C41 177.3(6) . . . . ?
Si3 C43 C44 C45 -170.7(6) . . . . ?
Si3 C43 C48 C47 170.9(6) . . . . ?
Si3 C49 C50 C51 178.3(6) . . . . ?
Si3 C49 C54 C53 -179.5(5) . . . . ?
Si4 C55 C56 C57 176.5(6) . . . . ?
Si4 C55 C60 C59 -175.1(7) . . . . ?
Si4 C61 C62 C63 -179.8(5) . . . . ?
Si4 C61 C66 C65 179.4(5) . . . . ?
Si4 C67 C68 C69 -178.4(6) . . . . ?
Si4 C67 C72 C71 178.1(7) . . . . ?
Si5 C73 C74 C75 177.8(6) . . . . ?
Si5 C73 C78 C77 -177.3(5) . . . . ?
Si5 C79 C80 C81 -178.7(7) . . . . ?
Si5 C79 C84 C83 178.3(7) . . . . ?
Si5 C85 C86 C87 -177.3(5) . . . . ?
Si5 C85 C90 C89 179.2(5) . . . . ?
O1 Si1 C1 C2 -35.4(6) . . . . ?
O1 Si1 C1 C6 145.7(5) . . . . ?
O1 Si1 C7 C8 92.4(5) . . . . ?
O1 Si1 C7 C12 -81.7(5) . . . . ?
O1 Si1 C13 C14 152.6(6) . . . . ?
O1 Si1 C13 C18 -31.1(6) . . . . ?
O2 Si2 C19 C20 -124.5(7) . . . . ?
O2 Si2 C19 C24 47.5(6) . . . . ?
O2 Si2 C25 C26 -159.0(6) . . . . ?
O2 Si2 C25 C30 21.9(7) . . . . ?
O2 Si2 C31 C32 -175.4(6) . . . . ?
O2 Si2 C31 C36 5.7(7) . . . . ?
O3 Si3 C37 C38 -24.0(7) . . . . ?
O3 Si3 C37 C42 155.9(6) . . . . ?
O3 Si3 C43 C44 126.5(6) . . . . ?
O3 Si3 C43 C48 -45.0(6) . . . . ?
O3 Si3 C49 C50 143.6(6) . . . . ?
O3 Si3 C49 C54 -34.0(5) . . . . ?
O4 Si4 C55 C56 35.0(7) . . . . ?
O4 Si4 C55 C60 -149.5(7) . . . . ?
O4 Si4 C61 C62 -162.6(5) . . . . ?
O4 Si4 C61 C66 15.9(6) . . . . ?
O4 Si4 C67 C68 -166.0(6) . . . . ?
O4 Si4 C67 C72 12.6(7) . . . . ?
O5 Si5 C73 C74 20.1(6) . . . . ?
O5 Si5 C73 C78 -162.0(5) . . . . ?
O5 Si5 C79 C80 109.3(7) . . . . ?
O5 Si5 C79 C84 -70.8(6) . . . . ?
O5 Si5 C85 C86 -147.5(5) . . . . ?
O5 Si5 C85 C90 35.3(6) . . . . ?
O6 C91 C92 O7 62.6(10) . . . . ?
O7 C93 C94 C95 179.0(10) . . . . ?
O7 C93 C98 O8 0.9(11) . . . . ?
O7 C93 C98 C97 -177.6(8) . . . . ?
O8 C99 C100 O9 -58.8(10) . . . . ?
O9 C101 C102 O10 65.2(9) . . . . ?
O10 C103 C104 C105 179.0(9) . . . . ?
O10 C103 C108 O11 -0.1(12) . . . . ?
O10 C103 C108 C107 -177.6(9) . . . . ?
O11 C109 C110 O6 -61.1(11) . . . . ?
C1 Si1 C7 C8 -29.8(6) . . . . ?
C1 Si1 C7 C12 156.2(5) . . . . ?
C1 Si1 C13 C14 -86.9(6) . . . . ?
C1 Si1 C13 C18 89.4(6) . . . . ?
C1 C2 C3 C4 -3.1(12) . . . . ?
C2 C1 C6 C5 -1.2(10) . . . . ?
C2 C3 C4 C5 1.5(12) . . . . ?
C3 C4 C5 C6 0.2(11) . . . . ?
C4 C5 C6 C1 -0.2(11) . . . . ?
C6 C1 C2 C3 2.9(10) . . . . ?
C7 Si1 C1 C2 86.4(6) . . . . ?
C7 Si1 C1 C6 -92.5(6) . . . . ?
C7 Si1 C13 C14 31.0(7) . . . . ?
C7 Si1 C13 C18 -152.7(6) . . . . ?
C7 C8 C9 C10 0.2(10) . . . . ?
C8 C7 C12 C11 -0.3(9) . . . . ?
C8 C9 C10 C11 -0.8(10) . . . . ?
C9 C10 C11 C12 0.7(10) . . . . ?
C10 C11 C12 C7 -0.2(10) . . . . ?
C12 C7 C8 C9 0.3(9) . . . . ?
C13 Si1 C1 C2 -156.5(5) . . . . ?
C13 Si1 C1 C6 24.6(6) . . . . ?
C13 Si1 C7 C8 -145.0(5) . . . . ?
C13 Si1 C7 C12 40.9(6) . . . . ?
C13 C14 C15 C16 0.1(13) . . . . ?
C14 C13 C18 C17 1.3(11) . . . . ?
C14 C15 C16 C17 0.4(13) . . . . ?
C15 C16 C17 C18 -0.1(12) . . . . ?
C16 C17 C18 C13 -0.8(12) . . . . ?
C18 C13 C14 C15 -0.9(11) . . . . ?
C19 Si2 O2 Pr1 -15.8(6) . . . . ?
C19 Si2 C25 C26 -40.3(8) . . . . ?
C19 Si2 C25 C30 140.6(6) . . . . ?
C19 Si2 C31 C32 66.1(7) . . . . ?
C19 Si2 C31 C36 -112.9(6) . . . . ?
C19 C20 C21 C22 -0.5(13) . . . . ?
C20 C19 C24 C23 -0.6(12) . . . . ?
C20 C21 C22 C23 -1.0(14) . . . . ?
C21 C22 C23 C24 1.6(15) . . . . ?
C22 C23 C24 C19 -0.8(14) . . . . ?
C24 C19 C20 C21 1.2(12) . . . . ?
C25 Si2 O2 Pr1 105.0(6) . . . . ?
C25 Si2 C19 C20 114.3(7) . . . . ?
C25 Si2 C19 C24 -73.7(7) . . . . ?
C25 Si2 C31 C32 -53.8(7) . . . . ?
C25 Si2 C31 C36 127.2(6) . . . . ?
C25 C26 C27 C28 0.7(14) . . . . ?
C26 C25 C30 C29 -0.6(12) . . . . ?
C26 C27 C28 C29 -0.7(15) . . . . ?
C27 C28 C29 C30 0.0(15) . . . . ?
C28 C29 C30 C25 0.6(13) . . . . ?
C30 C25 C26 C27 -0.1(12) . . . . ?
C31 Si2 O2 Pr1 -136.0(5) . . . . ?
C31 Si2 C19 C20 -3.1(8) . . . . ?
C31 Si2 C19 C24 168.9(6) . . . . ?
C31 Si2 C25 C26 79.1(7) . . . . ?
C31 Si2 C25 C30 -100.0(7) . . . . ?
C31 C32 C33 C34 1.9(14) . . . . ?
C32 C31 C36 C35 2.4(11) . . . . ?
C32 C33 C34 C35 -0.4(14) . . . . ?
C33 C34 C35 C36 0.0(13) . . . . ?
C34 C35 C36 C31 -1.0(12) . . . . ?
C36 C31 C32 C33 -2.8(12) . . . . ?
C37 Si3 C43 C44 6.0(7) . . . . ?
C37 Si3 C43 C48 -165.5(6) . . . . ?
C37 Si3 C49 C50 -95.7(6) . . . . ?
C37 Si3 C49 C54 86.7(5) . . . . ?
C37 C38 C39 C40 0.8(16) . . . . ?
C38 C37 C42 C41 -2.7(11) . . . . ?
C38 C39 C40 C41 -3.3(16) . . . . ?
C39 C40 C41 C42 2.8(14) . . . . ?
C40 C41 C42 C37 0.3(13) . . . . ?
C42 C37 C38 C39 2.1(12) . . . . ?
C43 Si3 C37 C38 96.3(6) . . . . ?
C43 Si3 C37 C42 -83.8(6) . . . . ?
C43 Si3 C49 C50 22.2(7) . . . . ?
C43 Si3 C49 C54 -155.5(5) . . . . ?
C43 C44 C45 C46 0.2(12) . . . . ?
C44 C43 C48 C47 -1.1(10) . . . . ?
C44 C45 C46 C47 -1.5(11) . . . . ?
C45 C46 C47 C48 1.6(11) . . . . ?
C46 C47 C48 C43 -0.3(11) . . . . ?
C48 C43 C44 C45 1.1(11) . . . . ?
C49 Si3 C37 C38 -143.7(6) . . . . ?
C49 Si3 C37 C42 36.2(7) . . . . ?
C49 Si3 C43 C44 -112.7(6) . . . . ?
C49 Si3 C43 C48 75.8(6) . . . . ?
C49 C50 C51 C52 5.3(13) . . . . ?
C50 C49 C54 C53 2.7(9) . . . . ?
C50 C51 C52 C53 -5.4(13) . . . . ?
C51 C52 C53 C54 4.3(12) . . . . ?
C52 C53 C54 C49 -2.9(10) . . . . ?
C54 C49 C50 C51 -4.0(10) . . . . ?
C55 Si4 O4 Pr1 -28(2) . . . . ?
C55 Si4 C61 C62 -41.2(6) . . . . ?
C55 Si4 C61 C66 137.3(5) . . . . ?
C55 Si4 C67 C68 71.6(7) . . . . ?
C55 Si4 C67 C72 -109.8(7) . . . . ?
C55 C56 C57 C58 -2.0(13) . . . . ?
C56 C55 C60 C59 0.4(13) . . . . ?
C56 C57 C58 C59 2.0(13) . . . . ?
C57 C58 C59 C60 -0.9(14) . . . . ?
C58 C59 C60 C55 -0.4(14) . . . . ?
C60 C55 C56 C57 0.7(12) . . . . ?
C61 Si4 O4 Pr1 90.0(19) . . . . ?
C61 Si4 C55 C56 -86.5(6) . . . . ?
C61 Si4 C55 C60 89.1(7) . . . . ?
C61 Si4 C67 C68 -44.1(7) . . . . ?
C61 Si4 C67 C72 134.5(6) . . . . ?
C61 C62 C63 C64 0.0(9) . . . . ?
C62 C61 C66 C65 -2.1(9) . . . . ?
C62 C63 C64 C65 -1.4(10) . . . . ?
C63 C64 C65 C66 1.0(10) . . . . ?
C64 C65 C66 C61 0.8(10) . . . . ?
C66 C61 C62 C63 1.7(9) . . . . ?
C67 Si4 O4 Pr1 -149.9(18) . . . . ?
C67 Si4 C55 C56 156.5(6) . . . . ?
C67 Si4 C55 C60 -28.0(8) . . . . ?
C67 Si4 C61 C62 76.6(5) . . . . ?
C67 Si4 C61 C66 -104.9(5) . . . . ?
C67 C68 C69 C70 -1.2(12) . . . . ?
C68 C67 C72 C71 -3.2(12) . . . . ?
C68 C69 C70 C71 -0.4(13) . . . . ?
C69 C70 C71 C72 0.1(14) . . . . ?
C70 C71 C72 C67 1.8(14) . . . . ?
C72 C67 C68 C69 2.9(11) . . . . ?
C73 Si5 O5 Pr1 57.7(8) . . . . ?
C73 Si5 C79 C80 -14.2(8) . . . . ?
C73 Si5 C79 C84 165.7(6) . . . . ?
C73 Si5 C85 C86 -26.7(6) . . . . ?
C73 Si5 C85 C90 156.1(5) . . . . ?
C73 C74 C75 C76 0.1(11) . . . . ?
C74 C73 C78 C77 0.8(10) . . . . ?
C74 C75 C76 C77 -0.1(11) . . . . ?
C75 C76 C77 C78 0.4(11) . . . . ?
C76 C77 C78 C73 -0.8(11) . . . . ?
C78 C73 C74 C75 -0.4(10) . . . . ?
C79 Si5 O5 Pr1 -67.3(8) . . . . ?
C79 Si5 C73 C74 143.2(5) . . . . ?
C79 Si5 C73 C78 -38.8(7) . . . . ?
C79 Si5 C85 C86 94.2(6) . . . . ?
C79 Si5 C85 C90 -82.9(5) . . . . ?
C79 C80 C81 C82 0.7(14) . . . . ?
C80 C79 C84 C83 -1.9(13) . . . . ?
C80 C81 C82 C83 -2.6(15) . . . . ?
C81 C82 C83 C84 2.2(15) . . . . ?
C82 C83 C84 C79 0.1(15) . . . . ?
C84 C79 C80 C81 1.5(12) . . . . ?
C85 Si5 O5 Pr1 177.3(7) . . . . ?
C85 Si5 C73 C74 -101.0(5) . . . . ?
C85 Si5 C73 C78 77.0(6) . . . . ?
C85 Si5 C79 C80 -131.9(7) . . . . ?
C85 Si5 C79 C84 48.0(7) . . . . ?
C85 C86 C87 K1 136.5(5) . . . . ?
C85 C86 C87 C88 -0.6(11) . . . . ?
C86 C85 C90 C89 1.9(9) . . . . ?
C86 C87 C88 C89 -0.8(11) . . . . ?
C87 C88 C89 C90 2.6(11) . . . . ?
C88 C89 C90 C85 -3.2(10) . . . . ?
C90 C85 C86 C87 0.1(9) . . . . ?
C91 O6 C110 C109 -173.2(8) . . . . ?
C92 O7 C93 C94 -1.9(14) . . . . ?
C92 O7 C93 C98 177.0(8) . . . . ?
C93 O7 C92 C91 173.2(8) . . . . ?
C93 C94 C95 C96 -1.5(19) . . . . ?
C94 C93 C98 O8 180.0(8) . . . . ?
C94 C93 C98 C97 1.4(14) . . . . ?
C94 C95 C96 C97 1.4(19) . . . . ?
C95 C96 C97 C98 0.0(17) . . . . ?
C96 C97 C98 O8 -179.9(9) . . . . ?
C96 C97 C98 C93 -1.4(14) . . . . ?
C98 O8 C99 C100 -176.6(7) . . . . ?
C98 C93 C94 C95 0.0(16) . . . . ?
C99 O8 C98 C93 -178.7(7) . . . . ?
C99 O8 C98 C97 -0.2(12) . . . . ?
C100 O9 C101 C102 172.9(7) . . . . ?
C101 O9 C100 C99 -178.6(7) . . . . ?
C102 O10 C103 C104 -3.1(12) . . . . ?
C102 O10 C103 C108 177.8(8) . . . . ?
C103 O10 C102 C101 174.0(7) . . . . ?
C103 C104 C105 C106 -1(2) . . . . ?
C104 C103 C108 O11 -179.2(8) . . . . ?
C104 C103 C108 C107 3.3(15) . . . . ?
C104 C105 C106 C107 3(2) . . . . ?
C105 C106 C107 C108 -1(2) . . . . ?
C106 C107 C108 O11 -178.7(12) . . . . ?
C106 C107 C108 C103 -1.6(19) . . . . ?
C108 O11 C109 C110 -175.9(8) . . . . ?
C108 C103 C104 C105 -1.9(15) . . . . ?
C109 O11 C108 C103 176.9(8) . . . . ?
C109 O11 C108 C107 -5.8(15) . . . . ?
C110 O6 C91 K1 -132.1(7) . . . . ?
C110 O6 C91 C92 179.2(7) . . . . ?

loop_
_exptl_oxdiff_crystal_face_indexfrac_h
_exptl_oxdiff_crystal_face_indexfrac_k
_exptl_oxdiff_crystal_face_indexfrac_l
_exptl_oxdiff_crystal_face_x
_exptl_oxdiff_crystal_face_y
_exptl_oxdiff_crystal_face_z
0.0015 -1.9975 -1.0023 -0.1241 0.0050 0.0044
-1.9976 0.0107 0.9935 -0.0037 0.0130 -0.2168
1.9976 -0.0107 -0.9935 0.0037 -0.0130 0.2168
-0.0003 0.0018 -1.0008 -0.0303 -0.0509 -0.0011
-0.0020 2.0011 -0.9992 0.0635 -0.1069 -0.0065
0.0012 -1.0014 1.0000 -0.0166 0.0789 0.0038
-0.0006 0.9979 1.0015 0.0772 0.0230 -0.0017

loop_
_smtbx_masks_void_nr
_smtbx_masks_void_average_x
_smtbx_masks_void_average_y
_smtbx_masks_void_average_z
_smtbx_masks_void_volume
_smtbx_masks_void_count_electrons
_smtbx_masks_void_content
1 -0.078 0.118 0.232 153.7 39.5 '1 CH2Cl2'
2 0.078 -0.118 0.768 153.7 39.2 '1 CH2Cl2'
3 0.226 0.035 0.441 67.7 1.9 ?
4 0.274 0.535 0.059 67.7 1.4 ?
5 0.422 0.382 0.732 153.7 39.2 '1 CH2Cl2'
6 0.578 0.618 0.268 153.7 39.5 '1 CH2Cl2'
7 0.726 0.465 0.941 67.7 3.3 ?
8 0.774 0.965 0.559 67.7 2.5 ?
